data_1550071
loop_
_publ_author_name
'Le Roy, Jennifer J.'
'Cremers, Jonathan'
'Thomlinson, Isabel A.'
'Slota, Michael'
'Myers, William K.'
'Horton, Peter H.'
'Coles, Simon J.'
'Anderson, Harry L.'
'Bogani, Lapo'

_publ_section_title
;
 Tailored homo- and hetero- lanthanide porphyrin dimers: a synthetic
 strategy for integrating multiple spintronic functionalities into a
 single molecule.
;
_journal_issue 45
_journal_name_full 'Chemical science'
_journal_page_first 8474
_journal_page_last 8481
_journal_paper_doi 10.1039/c8sc03762k
_journal_volume 9
_journal_year 2018
_chemical_formula_moiety '1(C78 H107 Co Dy N4 O9 P3 Si)'
_chemical_formula_sum 'C78 H107 Co Dy N4 O9 P3 Si'
_chemical_formula_weight 1587.10
_space_group_crystal_system monoclinic
_space_group_IT_number 14
_space_group_name_Hall '-P 2ybc'
_space_group_name_H-M_alt 'P 1 21/c 1'
_symmetry_space_group_name_Hall '-P 2ybc'
_symmetry_space_group_name_H-M 'P 1 21/c 1'
_atom_sites_solution_hydrogens geom
_atom_sites_solution_primary direct
_audit_creation_date 2016-09-08
_audit_creation_method
;
Olex2 1.2-alpha
(compiled 2016.08.25 svn.r3337 for OlexSys, GUI svn.r5221)
;
_audit_update_record
;
2017-07-27 deposited with the CCDC.
2018-10-18 downloaded from the CCDC.
;
_cell_angle_alpha 90
_cell_angle_beta 90.4603(9)
_cell_angle_gamma 90
_cell_formula_units_Z 8
_cell_length_a 19.34446(16)
_cell_length_b 39.8242(4)
_cell_length_c 20.5371(2)
_cell_measurement_reflns_used 69644
_cell_measurement_temperature 100(2)
_cell_measurement_theta_max 27.5390
_cell_measurement_theta_min 1.7780
_cell_volume 15820.8(3)
_computing_cell_refinement 'CrysAlisPro 1.171.38.41 (Rigaku OD, 2015)'
_computing_data_collection 'CrystalClear-SM Expert 3.1 b27 (Rigaku, 2013)'
_computing_data_reduction 'CrysAlisPro 1.171.38.41 (Rigaku OD, 2015)'
_computing_molecular_graphics 'Olex2 (Dolomanov et al., 2009)'
_computing_publication_material 'Olex2 (Dolomanov et al., 2009)'
_computing_structure_refinement 'ShelXL (Sheldrick, 2015)'
_computing_structure_solution 'ShelXT (Sheldrick, 2015)'
_diffrn_ambient_temperature 100(2)
_diffrn_detector 'CCD area detector'
_diffrn_detector_area_resol_mean 28.5714
_diffrn_detector_type 'Rigaku HG Saturn724+ (2x2 bin mode)'
_diffrn_measured_fraction_theta_full 1.000
_diffrn_measured_fraction_theta_max 0.982
_diffrn_measurement_details
;
List of Runs (angles in degrees, time in seconds):

  # Type    Start    End  Width  t~exp~   \w     \q     \k     \f   Frames
#--------------------------------------------------------------------------
  1  \w   -104.00   2.00   0.50   30.00    --  -22.00 -72.00  30.00  212
  2  \w    -66.00  31.00   0.50   30.00    --  -22.00  72.00-180.00  194
  3  \w   -100.00 -14.00   0.50   30.00    --  -22.00  18.00-180.00  172
  4  \w    -87.00  68.00   0.50   30.00    --  -22.00   0.00  30.00  310
  5  \w   -100.00   9.00   0.50   30.00    --  -22.00 -72.00  60.00  218
;
_diffrn_measurement_device 'four-circle \k goniometer'
_diffrn_measurement_device_type
'Rigaku FRE+ equipped with HF Varimax confocal mirrors and an AFC10 goniometer and HG Saturn 724+ detector'
_diffrn_measurement_method 'profile data from \w-scans'
_diffrn_measurement_specimen_support 'MiTeGen MicroLoop'
_diffrn_orient_matrix_type 'CrysAlisPro convention (1999,Acta A55,543-557)'
_diffrn_orient_matrix_UB_11 -0.0086486000
_diffrn_orient_matrix_UB_12 -0.0120809000
_diffrn_orient_matrix_UB_13 -0.0241610000
_diffrn_orient_matrix_UB_21 0.0320759000
_diffrn_orient_matrix_UB_22 0.0029100000
_diffrn_orient_matrix_UB_23 -0.0154969000
_diffrn_orient_matrix_UB_31 0.0154839000
_diffrn_orient_matrix_UB_32 -0.0127630000
_diffrn_orient_matrix_UB_33 0.0192271000
_diffrn_radiation_collimation 0.2
_diffrn_radiation_monochromator 'Confocal mirrors, HF Varimax'
_diffrn_radiation_probe x-ray
_diffrn_radiation_type MoK\a
_diffrn_radiation_wavelength 0.71073
_diffrn_reflns_av_R_equivalents 0.0618
_diffrn_reflns_av_unetI/netI 0.0503
_diffrn_reflns_Laue_measured_fraction_full 1.000
_diffrn_reflns_Laue_measured_fraction_max 0.982
_diffrn_reflns_limit_h_max 25
_diffrn_reflns_limit_h_min -25
_diffrn_reflns_limit_k_max 51
_diffrn_reflns_limit_k_min -50
_diffrn_reflns_limit_l_max 26
_diffrn_reflns_limit_l_min -26
_diffrn_reflns_number 163836
_diffrn_reflns_point_group_measured_fraction_full 1.000
_diffrn_reflns_point_group_measured_fraction_max 0.982
_diffrn_reflns_theta_full 25.242
_diffrn_reflns_theta_max 27.483
_diffrn_reflns_theta_min 1.468
_diffrn_source 'Rotating Anode'
_diffrn_source_current 55.0
_diffrn_source_power 2.475
_diffrn_source_target Mo
_diffrn_source_type 'Rigaku FRE+'
_diffrn_source_voltage 45.0
_exptl_absorpt_coefficient_mu 1.279
_exptl_absorpt_correction_T_max 1.00000
_exptl_absorpt_correction_T_min 0.81540
_exptl_absorpt_correction_type multi-scan
_exptl_absorpt_process_details
;
CrysAlisPro 1.171.38.41 (Rigaku Oxford Diffraction, 2015)
Empirical absorption correction using spherical harmonics,
 implemented in SCALE3 ABSPACK scaling algorithm.
;
_exptl_crystal_colour 'iridescent blue'
_exptl_crystal_colour_modifier iridescent
_exptl_crystal_colour_primary blue
_exptl_crystal_density_diffrn 1.333
_exptl_crystal_description 'Cut Blade'
_exptl_crystal_F_000 6616
_exptl_crystal_size_max 0.1
_exptl_crystal_size_mid 0.05
_exptl_crystal_size_min 0.035
_refine_diff_density_max 2.199
_refine_diff_density_min -0.956
_refine_diff_density_rms 0.100
_refine_ls_extinction_method none
_refine_ls_goodness_of_fit_ref 1.082
_refine_ls_hydrogen_treatment constr
_refine_ls_matrix_type full
_refine_ls_number_parameters 2201
_refine_ls_number_reflns 36158
_refine_ls_number_restraints 2414
_refine_ls_restrained_S_all 1.060
_refine_ls_R_factor_all 0.0830
_refine_ls_R_factor_gt 0.0588
_refine_ls_shift/su_max 0.005
_refine_ls_shift/su_mean 0.000
_refine_ls_structure_factor_coef Fsqd
_refine_ls_weighting_details 'w=1/[\s^2^(Fo^2^)+(0.0430P)^2^+55.1090P] where P=(Fo^2^+2Fc^2^)/3'
_refine_ls_weighting_scheme calc
_refine_ls_wR_factor_gt 0.1289
_refine_ls_wR_factor_ref 0.1387
_reflns_Friedel_coverage 0.000
_reflns_number_gt 27568
_reflns_number_total 36158
_reflns_threshold_expression 'I > 2\s(I)'
_cod_data_source_file c8sc03762k2.cif
_cod_data_source_block P1dashDy
_cod_depositor_comments 'Adding full bibliography for 1550065--1550077.cif.'
_cod_database_code 1550071
_chemical_oxdiff_formula 'C78 H107 Co Dy N4 O9 P3 Si'
_shelx_space_group_comment
;
The symmetry employed for this shelxl refinement is uniquely defined
by the following loop, which should always be used as a source of
symmetry information in preference to the above space-group names.
They are only intended as comments.
;
_reflns_odcompleteness_completeness 99.61
_reflns_odcompleteness_iscentric 1
_reflns_odcompleteness_theta 27.42
_olex2_refinement_description
;
1. Twinned data refinement
 Scales: 0.9615(5) 0.0385(5)
2. Fixed Uiso
 At 1.2 times of:
  All C(H) groups, All C(H,H) groups
 At 1.5 times of:
  All C(H,H,H) groups
3. Restrained distances
 Si1-C29 \\sim Si1-C29A
 with sigma of 0.02
 C48-C52 \\sim C48-C52A
 with sigma of 0.02
 Si81-C106 \\sim Si81-C206
 with sigma of 0.02
 C128-C132 \\sim C128-C232
 with sigma of 0.02
4. Uiso/Uaniso restraints and constraints
Uanis(O89) = Uanis(O84B)
Uanis(O86) = Uanis(O87B)
5. Rigid body (RIGU) restrains
 All non-hydrogen atoms
 with sigma for 1-2 distances of 0.004 and sigma for 1-3 distances of 0.004
6. Same fragment restrains
{Co2, P81, P82, P83, O81, O82, O83, O84, O85, O86, O87, O88, O89, C142, C143,
C144, C145, C146, C147, C148, C149, C150, C151, C152, C153} sigma for 1-2:
0.02, 1-3: 0.04
as
{Co3, P81B, P82B, P83B, O81B, O82B, O83B, O84B, O85B, O86B, O87B, O88B, O89B,
C242, C243, C244, C245, C246, C247, C248, C249, C250, C251, C252, C253}
{C154, C155, C156, C157, C158} sigma for 1-2: 0.01, 1-3: 0.04
as
{C254, C255, C256, C257, C258}
{C29, C30, C31} sigma for 1-2: 0.02, 1-3: 0.04
as
{C29A, C30A, C31A}
{C52, C53, C54, C55} sigma for 1-2: 0.02, 1-3: 0.04
as
{C52A, C53A, C54A, C55A}
{C132, C133, C134, C135} sigma for 1-2: 0.02, 1-3: 0.04
as
{C232, C233, C234, C235}
{C106, C107, C108} sigma for 1-2: 0.02, 1-3: 0.04
as
{C206, C207, C208}
7. Others
 Sof(Co3)=Sof(P81B)=Sof(P82B)=Sof(P83B)=Sof(O81B)=Sof(O82B)=Sof(O83B)=
 Sof(O84B)=Sof(O85B)=Sof(O86B)=Sof(O87B)=Sof(O88B)=Sof(O89B)=Sof(C242)=
 Sof(H24A)=Sof(H24B)=Sof(C243)=Sof(H24C)=Sof(H24D)=Sof(H24E)=Sof(C244)=
 Sof(H24F)=Sof(H24G)=Sof(C245)=Sof(H24H)=Sof(H24I)=Sof(H24J)=Sof(C246)=
 Sof(H24K)=Sof(H24L)=Sof(C247)=Sof(H24M)=Sof(H24N)=Sof(H24O)=Sof(C248)=
 Sof(H24P)=Sof(H24Q)=Sof(C249)=Sof(H24R)=Sof(H24S)=Sof(H24T)=Sof(C250)=
 Sof(H25A)=Sof(H25B)=Sof(C251)=Sof(H25C)=Sof(H25D)=Sof(H25E)=Sof(C252)=
 Sof(H25F)=Sof(H25G)=Sof(C253)=Sof(H25H)=Sof(H25I)=Sof(H25J)=Sof(C254)=
 Sof(H254)=Sof(C255)=Sof(H255)=Sof(C256)=Sof(H256)=Sof(C257)=Sof(H257)=
 Sof(C258)=Sof(H258)=1-FVAR(1)
 Sof(Co2)=Sof(P81)=Sof(P82)=Sof(P83)=Sof(O81)=Sof(O82)=Sof(O83)=Sof(O84)=
 Sof(O85)=Sof(O86)=Sof(O87)=Sof(O88)=Sof(O89)=Sof(C142)=Sof(H14A)=Sof(H14B)=
 Sof(C143)=Sof(H14C)=Sof(H14D)=Sof(H14E)=Sof(C144)=Sof(H14F)=Sof(H14G)=
 Sof(C145)=Sof(H14H)=Sof(H14I)=Sof(H14J)=Sof(C146)=Sof(H14K)=Sof(H14L)=
 Sof(C147)=Sof(H14M)=Sof(H14N)=Sof(H14O)=Sof(C148)=Sof(H14P)=Sof(H14Q)=
 Sof(C149)=Sof(H14R)=Sof(H14S)=Sof(H14T)=Sof(C150)=Sof(H15A)=Sof(H15B)=
 Sof(C151)=Sof(H15C)=Sof(H15D)=Sof(H15E)=Sof(C152)=Sof(H15F)=Sof(H15G)=
 Sof(C153)=Sof(H15H)=Sof(H15I)=Sof(H15J)=Sof(C154)=Sof(H154)=Sof(C155)=
 Sof(H155)=Sof(C156)=Sof(H156)=Sof(C157)=Sof(H157)=Sof(C158)=Sof(H158)=FVAR(1)
 Sof(C29A)=Sof(H29A)=Sof(C30A)=Sof(H30D)=Sof(H30E)=Sof(H30F)=Sof(C31A)=
 Sof(H31D)=Sof(H31E)=Sof(H31F)=1-FVAR(2)
 Sof(C29)=Sof(H29)=Sof(C30)=Sof(H30A)=Sof(H30B)=Sof(H30C)=Sof(C31)=Sof(H31A)=
 Sof(H31B)=Sof(H31C)=FVAR(2)
 Sof(C52A)=Sof(C53A)=Sof(H53D)=Sof(H53E)=Sof(H53F)=Sof(C54A)=Sof(H54D)=
 Sof(H54E)=Sof(H54F)=Sof(C55A)=Sof(H55D)=Sof(H55E)=Sof(H55F)=1-FVAR(3)
 Sof(C52)=Sof(C53)=Sof(H53A)=Sof(H53B)=Sof(H53C)=Sof(C54)=Sof(H54A)=Sof(H54B)=
 Sof(H54C)=Sof(C55)=Sof(H55A)=Sof(H55B)=Sof(H55C)=FVAR(3)
 Sof(C232)=Sof(C233)=Sof(H23A)=Sof(H23B)=Sof(H23C)=Sof(C234)=Sof(H23D)=
 Sof(H23E)=Sof(H23F)=Sof(C235)=Sof(H23G)=Sof(H23H)=Sof(H23I)=1-FVAR(4)
 Sof(C132)=Sof(C133)=Sof(H13A)=Sof(H13B)=Sof(H13C)=Sof(C134)=Sof(H13D)=
 Sof(H13E)=Sof(H13F)=Sof(C135)=Sof(H13G)=Sof(H13H)=Sof(H13I)=FVAR(4)
 Sof(C206)=Sof(H206)=Sof(C207)=Sof(H20A)=Sof(H20B)=Sof(H20C)=Sof(C208)=
 Sof(H20D)=Sof(H20E)=Sof(H20F)=1-FVAR(5)
 Sof(C106)=Sof(H106)=Sof(C107)=Sof(H10G)=Sof(H10H)=Sof(H10I)=Sof(C108)=
 Sof(H10J)=Sof(H10K)=Sof(H10L)=FVAR(5)
8.a Ternary CH refined with riding coordinates:
 C103(H103), C106(H106), C109(H109), C23(H23), C26(H26), C29(H29), C29A(H29A),
 C206(H206)
8.b Secondary CH2 refined with riding coordinates:
 C142(H14A,H14B), C144(H14F,H14G), C146(H14K,H14L), C148(H14P,H14Q), C150(H15A,
 H15B), C152(H15F,H15G), C242(H24A,H24B), C244(H24F,H24G), C246(H24K,H24L),
 C248(H24P,H24Q), C250(H25A,H25B), C252(H25F,H25G), C62(H62A,H62B), C64(H64A,
 H64B), C66(H66A,H66B), C68(H68A,H68B), C70(H70A,H70B), C72(H72A,H72B)
8.c Aromatic/amide H refined with riding coordinates:
 C154(H154), C155(H155), C156(H156), C157(H157), C158(H158), C82(H82),
 C83(H83), C87(H87), C88(H88), C92(H92), C93(H93), C97(H97), C98(H98),
 C113(H113), C115(H115), C117(H117), C127(H127), C129(H129), C131(H131),
 C254(H254), C255(H255), C256(H256), C257(H257), C258(H258), C2(H2), C3(H3),
 C7(H7), C8(H8), C12(H12), C13(H13), C17(H17), C18(H18), C33(H33), C35(H35),
 C37(H37), C47(H47), C49(H49), C51(H51), C74(H74), C75(H75), C76(H76), C77(H77),
  C78(H78)
8.d Idealised Me refined as rotating group:
 C143(H14C,H14D,H14E), C145(H14H,H14I,H14J), C147(H14M,H14N,H14O), C149(H14R,
 H14S,H14T), C151(H15C,H15D,H15E), C153(H15H,H15I,H15J), C104(H10A,H10B,H10C),
 C105(H10D,H10E,H10F), C107(H10G,H10H,H10I), C108(H10J,H10K,H10L), C110(H11A,
 H11B,H11C), C111(H11D,H11E,H11F), C119(H11G,H11H,H11I), C120(H12A,H12B,H12C),
 C121(H12D,H12E,H12F), C123(H12G,H12H,H12I), C124(H12J,H12K,H12L), C125(H12M,
 H12N,H12O), C133(H13A,H13B,H13C), C134(H13D,H13E,H13F), C135(H13G,H13H,H13I),
 C137(H13J,H13K,H13L), C138(H13M,H13N,H13O), C139(H13P,H13Q,H13R), C243(H24C,
 H24D,H24E), C245(H24H,H24I,H24J), C247(H24M,H24N,H24O), C249(H24R,H24S,H24T),
 C251(H25C,H25D,H25E), C253(H25H,H25I,H25J), C24(H24U,H24V,H24W), C25(H25K,H25L,
 H25M), C27(H27A,H27B,H27C), C28(H28A,H28B,H28C), C30(H30A,H30B,H30C), C31(H31A,
 H31B,H31C), C39(H39A,H39B,H39C), C40(H40A,H40B,H40C), C41(H41A,H41B,H41C),
 C43(H43A,H43B,H43C), C44(H44A,H44B,H44C), C45(H45A,H45B,H45C), C53(H53A,H53B,
 H53C), C54(H54A,H54B,H54C), C55(H55A,H55B,H55C), C57(H57A,H57B,H57C), C58(H58A,
 H58B,H58C), C59(H59A,H59B,H59C), C63(H63A,H63B,H63C), C65(H65A,H65B,H65C),
 C67(H67A,H67B,H67C), C69(H69A,H69B,H69C), C71(H71A,H71B,H71C), C73(H73A,H73B,
 H73C), C30A(H30D,H30E,H30F), C31A(H31D,H31E,H31F), C53A(H53D,H53E,H53F),
 C54A(H54D,H54E,H54F), C55A(H55D,H55E,H55F), C233(H23A,H23B,H23C), C234(H23D,
 H23E,H23F), C235(H23G,H23H,H23I), C207(H20A,H20B,H20C), C208(H20D,H20E,H20F)
8.e :
 C141(H141), C61(H61)
;
_shelx_shelxl_version_number 2014/7
_olex2_diffrn_ambient_temperature_device 'Oxford Cryosystems'
_olex2_submission_special_instructions 'No special instructions were received'
_oxdiff_exptl_absorpt_empirical_details
;
Empirical correction (ABSPACK) includes:
- Absorption correction using spherical harmonics
- Frame scaling
- Detector area scaling
;
_oxdiff_exptl_absorpt_empirical_full_max 1.483
_oxdiff_exptl_absorpt_empirical_full_min 0.755

loop_
_space_group_symop_operation_xyz
'x, y, z'
'-x, y+1/2, -z+1/2'
'-x, -y, -z'
'x, -y-1/2, z-1/2'

loop_
_atom_site_label
_atom_site_type_symbol
_atom_site_fract_x
_atom_site_fract_y
_atom_site_fract_z
_atom_site_U_iso_or_equiv
_atom_site_adp_type
_atom_site_occupancy
_atom_site_site_symmetry_order
_atom_site_calc_flag
_atom_site_refinement_flags_posn
_atom_site_refinement_flags_adp
_atom_site_refinement_flags_occupancy
_atom_site_disorder_assembly
_atom_site_disorder_group
Dy2 Dy 0.64392(2) 0.65295(2) 0.72792(2) 0.02629(6) Uani 1 1 d . U . . .
Co2 Co 0.85273(6) 0.64569(4) 0.67496(7) 0.0370(3) Uani 0.725(2) 1 d D U P A 1
P81 P 0.78732(10) 0.60303(5) 0.69299(10) 0.0362(5) Uani 0.725(2) 1 d D U P A 1
P82 P 0.81529(9) 0.67319(5) 0.76003(10) 0.0315(4) Uani 0.725(2) 1 d D U P A 1
P83 P 0.77462(10) 0.66784(6) 0.61277(10) 0.0376(5) Uani 0.725(2) 1 d D U P A 1
O81 O 0.7205(2) 0.60917(11) 0.7272(3) 0.0344(11) Uani 0.725(2) 1 d D U P A 1
O82 O 0.7391(2) 0.67846(12) 0.7685(3) 0.0353(11) Uani 0.725(2) 1 d D U P A 1
O83 O 0.6999(2) 0.66562(13) 0.6328(3) 0.0386(12) Uani 0.725(2) 1 d D U P A 1
O84 O 0.7724(4) 0.58444(17) 0.6238(4) 0.0458(15) Uani 0.725(2) 1 d D U P A 1
O85 O 0.8255(3) 0.57269(13) 0.7296(3) 0.0459(13) Uani 0.725(2) 1 d D U P A 1
O86 O 0.8450(3) 0.6550(2) 0.8242(4) 0.0493(16) Uani 0.725(2) 1 d D U P A 1
O87 O 0.8514(3) 0.70959(13) 0.7660(3) 0.0423(13) Uani 0.725(2) 1 d D U P A 1
O88 O 0.7971(3) 0.70685(14) 0.6047(3) 0.0480(14) Uani 0.725(2) 1 d D U P A 1
O89 O 0.7784(6) 0.6540(3) 0.5385(4) 0.0540(19) Uani 0.725(2) 1 d D U P A 1
C142 C 0.7269(6) 0.5548(3) 0.6246(5) 0.057(3) Uani 0.725(2) 1 d D U P A 1
H14A H 0.7515 0.5356 0.6450 0.068 Uiso 0.725(2) 1 calc R . P A 1
H14B H 0.6853 0.5596 0.6507 0.068 Uiso 0.725(2) 1 calc R . P A 1
C143 C 0.7064(8) 0.5460(4) 0.5579(6) 0.085(4) Uani 0.725(2) 1 d D U P A 1
H14C H 0.7474 0.5395 0.5332 0.127 Uiso 0.725(2) 1 calc GR . P A 1
H14D H 0.6844 0.5655 0.5371 0.127 Uiso 0.725(2) 1 calc GR . P A 1
H14E H 0.6737 0.5273 0.5588 0.127 Uiso 0.725(2) 1 calc GR . P A 1
C144 C 0.8331(7) 0.5730(2) 0.7966(5) 0.048(3) Uani 0.725(2) 1 d D U P A 1
H14F H 0.7876 0.5764 0.8174 0.058 Uiso 0.725(2) 1 calc R . P A 1
H14G H 0.8640 0.5916 0.8100 0.058 Uiso 0.725(2) 1 calc R . P A 1
C145 C 0.8643(7) 0.5390(3) 0.8184(7) 0.060(3) Uani 0.725(2) 1 d D U P A 1
H14H H 0.9083 0.5354 0.7961 0.090 Uiso 0.725(2) 1 calc GR . P A 1
H14I H 0.8321 0.5209 0.8072 0.090 Uiso 0.725(2) 1 calc GR . P A 1
H14J H 0.8723 0.5393 0.8655 0.090 Uiso 0.725(2) 1 calc GR . P A 1
C146 C 0.8295(12) 0.6684(4) 0.8885(6) 0.056(4) Uani 0.725(2) 1 d D U P A 1
H14K H 0.8684 0.6825 0.9040 0.068 Uiso 0.725(2) 1 calc R . P A 1
H14L H 0.7876 0.6826 0.8861 0.068 Uiso 0.725(2) 1 calc R . P A 1
C147 C 0.8190(9) 0.6421(4) 0.9322(6) 0.063(3) Uani 0.725(2) 1 d D U P A 1
H14M H 0.7804 0.6282 0.9168 0.095 Uiso 0.725(2) 1 calc GR . P A 1
H14N H 0.8081 0.6513 0.9752 0.095 Uiso 0.725(2) 1 calc GR . P A 1
H14O H 0.8609 0.6284 0.9352 0.095 Uiso 0.725(2) 1 calc GR . P A 1
C148 C 0.8145(5) 0.7406(2) 0.7545(5) 0.051(2) Uani 0.725(2) 1 d D U P A 1
H14P H 0.7798 0.7373 0.7194 0.061 Uiso 0.725(2) 1 calc R . P A 1
H14Q H 0.8473 0.7581 0.7403 0.061 Uiso 0.725(2) 1 calc R . P A 1
C149 C 0.7786(6) 0.7519(3) 0.8161(7) 0.055(3) Uani 0.725(2) 1 d D U P A 1
H14R H 0.7564 0.7737 0.8085 0.083 Uiso 0.725(2) 1 calc GR . P A 1
H14S H 0.8127 0.7540 0.8514 0.083 Uiso 0.725(2) 1 calc GR . P A 1
H14T H 0.7436 0.7353 0.8282 0.083 Uiso 0.725(2) 1 calc GR . P A 1
C150 C 0.7542(7) 0.7287(3) 0.5652(6) 0.066(3) Uani 0.725(2) 1 d D U P A 1
H15A H 0.7126 0.7355 0.5896 0.079 Uiso 0.725(2) 1 calc R . P A 1
H15B H 0.7392 0.7169 0.5251 0.079 Uiso 0.725(2) 1 calc R . P A 1
C151 C 0.7957(9) 0.7586(4) 0.5484(10) 0.089(6) Uani 0.725(2) 1 d D U P A 1
H15C H 0.7762 0.7693 0.5094 0.133 Uiso 0.725(2) 1 calc GR . P A 1
H15D H 0.8435 0.7517 0.5399 0.133 Uiso 0.725(2) 1 calc GR . P A 1
H15E H 0.7951 0.7745 0.5847 0.133 Uiso 0.725(2) 1 calc GR . P A 1
C152 C 0.7267(8) 0.6348(3) 0.5068(6) 0.057(3) Uani 0.725(2) 1 d D U P A 1
H15F H 0.6933 0.6268 0.5396 0.068 Uiso 0.725(2) 1 calc R . P A 1
H15G H 0.7483 0.6149 0.4867 0.068 Uiso 0.725(2) 1 calc R . P A 1
C153 C 0.6892(6) 0.6535(3) 0.4565(6) 0.073(3) Uani 0.725(2) 1 d D U P A 1
H15H H 0.7217 0.6614 0.4235 0.110 Uiso 0.725(2) 1 calc GR . P A 1
H15I H 0.6660 0.6728 0.4762 0.110 Uiso 0.725(2) 1 calc GR . P A 1
H15J H 0.6546 0.6388 0.4360 0.110 Uiso 0.725(2) 1 calc GR . P A 1
C154 C 0.9269(4) 0.6183(3) 0.6269(5) 0.054(2) Uani 0.725(2) 1 d D U P A 1
H154 H 0.9185 0.5982 0.6031 0.065 Uiso 0.725(2) 1 calc R . P A 1
C155 C 0.9432(4) 0.6200(2) 0.6933(5) 0.0520(19) Uani 0.725(2) 1 d D U P A 1
H155 H 0.9480 0.6015 0.7221 0.062 Uiso 0.725(2) 1 calc R . P A 1
C156 C 0.9513(7) 0.6540(3) 0.7095(5) 0.052(2) Uani 0.725(2) 1 d D U P A 1
H156 H 0.9619 0.6629 0.7513 0.062 Uiso 0.725(2) 1 calc R . P A 1
C157 C 0.9405(4) 0.6724(3) 0.6506(5) 0.0509(19) Uani 0.725(2) 1 d D U P A 1
H157 H 0.9436 0.6961 0.6461 0.061 Uiso 0.725(2) 1 calc R . P A 1
C158 C 0.9249(13) 0.6501(4) 0.6019(7) 0.055(2) Uani 0.725(2) 1 d D U P A 1
H158 H 0.9145 0.6558 0.5580 0.066 Uiso 0.725(2) 1 calc R . P A 1
Si81 Si 0.46962(10) 0.58460(5) 0.39483(10) 0.0533(5) Uani 1 1 d D U . . .
N81 N 0.55731(19) 0.67623(9) 0.6564(2) 0.0271(8) Uani 1 1 d . U . . .
N82 N 0.5726(2) 0.60632(10) 0.6964(2) 0.0308(9) Uani 1 1 d . U . . .
N83 N 0.60892(19) 0.62823(10) 0.8292(2) 0.0279(8) Uani 1 1 d . U . . .
N84 N 0.59468(19) 0.69820(10) 0.7883(2) 0.0276(8) Uani 1 1 d . U . . .
C81 C 0.5555(2) 0.71039(12) 0.6461(3) 0.0277(10) Uani 1 1 d . U . . .
C82 C 0.5402(2) 0.71680(13) 0.5783(3) 0.0327(11) Uani 1 1 d . U . . .
H82 H 0.5374 0.7382 0.5579 0.039 Uiso 1 1 calc R . . . .
C83 C 0.5306(3) 0.68672(12) 0.5494(3) 0.0324(11) Uani 1 1 d . U . . .
H83 H 0.5187 0.6830 0.5051 0.039 Uiso 1 1 calc R . . . .
C84 C 0.5416(2) 0.66153(12) 0.5982(3) 0.0307(10) Uani 1 1 d . U . . .
C85 C 0.5360(3) 0.62641(12) 0.5883(3) 0.0326(10) Uani 1 1 d . U . . .
C86 C 0.5464(3) 0.60111(13) 0.6353(3) 0.0334(11) Uani 1 1 d . U . . .
C87 C 0.5297(3) 0.56611(13) 0.6270(3) 0.0424(13) Uani 1 1 d . U . . .
H87 H 0.5110 0.5559 0.5889 0.051 Uiso 1 1 calc R . . . .
C88 C 0.5456(3) 0.55056(13) 0.6832(3) 0.0408(13) Uani 1 1 d . U . . .
H88 H 0.5407 0.5273 0.6921 0.049 Uiso 1 1 calc R . . . .
C89 C 0.5713(3) 0.57562(12) 0.7269(3) 0.0317(10) Uani 1 1 d . U . . .
C90 C 0.5892(3) 0.56996(12) 0.7933(3) 0.0333(11) Uani 1 1 d . U . . .
C91 C 0.6053(2) 0.59424(12) 0.8404(3) 0.0295(10) Uani 1 1 d . U . . .
C92 C 0.6124(3) 0.58804(13) 0.9088(3) 0.0342(11) Uani 1 1 d . U . . .
H92 H 0.6118 0.5667 0.9294 0.041 Uiso 1 1 calc R . . . .
C93 C 0.6200(3) 0.61772(13) 0.9384(3) 0.0351(11) Uani 1 1 d . U . . .
H93 H 0.6265 0.6213 0.9838 0.042 Uiso 1 1 calc R . . . .
C94 C 0.6167(2) 0.64329(13) 0.8891(3) 0.0304(10) Uani 1 1 d . U . . .
C95 C 0.6153(2) 0.67793(13) 0.9005(3) 0.0315(10) Uani 1 1 d . U . . .
C96 C 0.6012(2) 0.70301(12) 0.8539(3) 0.0301(10) Uani 1 1 d . U . . .
C97 C 0.5880(3) 0.73790(13) 0.8693(3) 0.0345(11) Uani 1 1 d . U . . .
H97 H 0.5897 0.7479 0.9113 0.041 Uiso 1 1 calc R . . . .
C98 C 0.5731(3) 0.75331(13) 0.8132(3) 0.0357(11) Uani 1 1 d . U . . .
H98 H 0.5611 0.7763 0.8081 0.043 Uiso 1 1 calc R . . . .
C99 C 0.5783(2) 0.72882(12) 0.7616(3) 0.0291(10) Uani 1 1 d . U . . .
C100 C 0.5649(2) 0.73494(12) 0.6950(3) 0.0291(10) Uani 1 1 d . U . . .
C101 C 0.5144(3) 0.61506(13) 0.5246(3) 0.0364(11) Uani 1 1 d . U . . .
C102 C 0.4964(3) 0.60428(14) 0.4719(3) 0.0429(13) Uani 1 1 d . U . . .
C103 C 0.5310(4) 0.54837(19) 0.3791(4) 0.0672(18) Uani 1 1 d . U . . .
H103 H 0.5161 0.5372 0.3378 0.081 Uiso 1 1 calc R . . . .
C104 C 0.5275(5) 0.52242(19) 0.4335(4) 0.083(2) Uani 1 1 d . U . . .
H10A H 0.5480 0.5318 0.4734 0.125 Uiso 1 1 calc GR . . . .
H10B H 0.5531 0.5023 0.4208 0.125 Uiso 1 1 calc GR . . . .
H10C H 0.4791 0.5165 0.4414 0.125 Uiso 1 1 calc GR . . . .
C105 C 0.6051(5) 0.5598(3) 0.3710(5) 0.095(3) Uani 1 1 d . U . . .
H10D H 0.6074 0.5763 0.3357 0.143 Uiso 1 1 calc GR . . . .
H10E H 0.6341 0.5404 0.3604 0.143 Uiso 1 1 calc GR . . . .
H10F H 0.6216 0.5701 0.4116 0.143 Uiso 1 1 calc GR . . . .
C106 C 0.3766(5) 0.5725(3) 0.3941(7) 0.057(3) Uani 0.62(2) 1 d D U P B 1
H106 H 0.3476 0.5911 0.3762 0.069 Uiso 0.62(2) 1 calc R . P B 1
C107 C 0.3644(10) 0.5393(6) 0.3539(10) 0.073(5) Uani 0.62(2) 1 d D U P B 1
H10G H 0.3783 0.5429 0.3087 0.110 Uiso 0.62(2) 1 calc GR . P B 1
H10H H 0.3152 0.5333 0.3551 0.110 Uiso 0.62(2) 1 calc GR . P B 1
H10I H 0.3919 0.5211 0.3730 0.110 Uiso 0.62(2) 1 calc GR . P B 1
C108 C 0.3544(8) 0.5638(4) 0.4620(7) 0.073(4) Uani 0.62(2) 1 d D U P B 1
H10J H 0.3806 0.5443 0.4775 0.109 Uiso 0.62(2) 1 calc GR . P B 1
H10K H 0.3049 0.5585 0.4618 0.109 Uiso 0.62(2) 1 calc GR . P B 1
H10L H 0.3632 0.5829 0.4909 0.109 Uiso 0.62(2) 1 calc GR . P B 1
C109 C 0.4826(6) 0.6160(2) 0.3271(4) 0.089(3) Uani 1 1 d . U . . .
H109 H 0.5338 0.6170 0.3210 0.106 Uiso 1 1 calc R . . . .
C110 C 0.4624(5) 0.6502(2) 0.3420(4) 0.083(2) Uani 1 1 d . U . . .
H11A H 0.4147 0.6504 0.3579 0.125 Uiso 1 1 calc GR . . . .
H11B H 0.4653 0.6640 0.3025 0.125 Uiso 1 1 calc GR . . . .
H11C H 0.4933 0.6594 0.3755 0.125 Uiso 1 1 calc GR . . . .
C111 C 0.4539(6) 0.6026(3) 0.2622(4) 0.099(3) Uani 1 1 d . U . . .
H11D H 0.4704 0.5796 0.2552 0.149 Uiso 1 1 calc GR . . . .
H11E H 0.4698 0.6170 0.2265 0.149 Uiso 1 1 calc GR . . . .
H11F H 0.4033 0.6027 0.2632 0.149 Uiso 1 1 calc GR . . . .
C112 C 0.5828(3) 0.53453(12) 0.8177(3) 0.0332(11) Uani 1 1 d . U . . .
C113 C 0.5191(3) 0.52226(13) 0.8358(3) 0.0387(12) Uani 1 1 d . U . . .
H113 H 0.4791 0.5358 0.8293 0.046 Uiso 1 1 calc R . . . .
C114 C 0.5120(3) 0.49053(12) 0.8635(3) 0.0343(11) Uani 1 1 d . U . . .
C115 C 0.5712(3) 0.47117(12) 0.8711(3) 0.0331(11) Uani 1 1 d . U . . .
H115 H 0.5671 0.4493 0.8892 0.040 Uiso 1 1 calc R . . . .
C116 C 0.6368(3) 0.48266(12) 0.8531(3) 0.0335(11) Uani 1 1 d . U . . .
C117 C 0.6414(3) 0.51476(12) 0.8265(3) 0.0345(11) Uani 1 1 d . U . . .
H117 H 0.6853 0.5233 0.8143 0.041 Uiso 1 1 calc R . . . .
C118 C 0.4395(3) 0.47852(13) 0.8843(3) 0.0415(13) Uani 1 1 d . U . . .
C119 C 0.3918(3) 0.47696(17) 0.8249(4) 0.0555(16) Uani 1 1 d . U . . .
H11G H 0.3890 0.4992 0.8047 0.083 Uiso 1 1 calc GR . . . .
H11H H 0.3456 0.4698 0.8383 0.083 Uiso 1 1 calc GR . . . .
H11I H 0.4103 0.4608 0.7934 0.083 Uiso 1 1 calc GR . . . .
C120 C 0.4097(4) 0.50301(16) 0.9340(4) 0.0623(19) Uani 1 1 d . U . . .
H12A H 0.4401 0.5040 0.9723 0.093 Uiso 1 1 calc GR . . . .
H12B H 0.3637 0.4954 0.9470 0.093 Uiso 1 1 calc GR . . . .
H12C H 0.4061 0.5254 0.9145 0.093 Uiso 1 1 calc GR . . . .
C121 C 0.4424(3) 0.44378(14) 0.9165(3) 0.0488(15) Uani 1 1 d . U . . .
H12D H 0.4569 0.4270 0.8844 0.073 Uiso 1 1 calc GR . . . .
H12E H 0.3966 0.4379 0.9329 0.073 Uiso 1 1 calc GR . . . .
H12F H 0.4757 0.4442 0.9527 0.073 Uiso 1 1 calc GR . . . .
C122 C 0.7030(3) 0.46247(14) 0.8651(3) 0.0428(13) Uani 1 1 d . U . . .
C123 C 0.6876(4) 0.42700(17) 0.8887(5) 0.075(2) Uani 1 1 d . U . . .
H12G H 0.6640 0.4281 0.9307 0.113 Uiso 1 1 calc GR . . . .
H12H H 0.7310 0.4145 0.8938 0.113 Uiso 1 1 calc GR . . . .
H12I H 0.6579 0.4156 0.8569 0.113 Uiso 1 1 calc GR . . . .
C124 C 0.7459(3) 0.48119(19) 0.9171(3) 0.0593(17) Uani 1 1 d . U . . .
H12J H 0.7536 0.5044 0.9030 0.089 Uiso 1 1 calc GR . . . .
H12K H 0.7905 0.4699 0.9231 0.089 Uiso 1 1 calc GR . . . .
H12L H 0.7209 0.4812 0.9584 0.089 Uiso 1 1 calc GR . . . .
C125 C 0.7439(3) 0.45944(18) 0.8024(4) 0.0587(17) Uani 1 1 d . U . . .
H12M H 0.7178 0.4459 0.7709 0.088 Uiso 1 1 calc GR . . . .
H12N H 0.7884 0.4486 0.8116 0.088 Uiso 1 1 calc GR . . . .
H12O H 0.7518 0.4819 0.7842 0.088 Uiso 1 1 calc GR . . . .
C126 C 0.5602(2) 0.77097(12) 0.6765(3) 0.0296(10) Uani 1 1 d . U . . .
C127 C 0.6148(2) 0.79282(12) 0.6918(3) 0.0316(11) Uani 1 1 d . U . . .
H127 H 0.6550 0.7841 0.7128 0.038 Uiso 1 1 calc R . . . .
C128 C 0.6118(3) 0.82668(13) 0.6772(3) 0.0356(11) Uani 1 1 d D U . . .
C129 C 0.5529(3) 0.83842(12) 0.6444(3) 0.0335(11) Uani 1 1 d . U . . .
H129 H 0.5504 0.8615 0.6333 0.040 Uiso 1 1 calc R . . . .
C130 C 0.4978(3) 0.81758(12) 0.6274(3) 0.0319(11) Uani 1 1 d . U . . .
C131 C 0.5024(2) 0.78406(12) 0.6454(3) 0.0313(11) Uani 1 1 d . U . . .
H131 H 0.4646 0.7696 0.6360 0.038 Uiso 1 1 calc R . . . .
C132 C 0.6716(5) 0.8491(2) 0.7012(6) 0.038(2) Uani 0.623(10) 1 d D U P C 1
C133 C 0.7369(5) 0.8366(3) 0.6709(6) 0.050(3) Uani 0.623(10) 1 d D U P C 1
H13A H 0.7414 0.8125 0.6787 0.076 Uiso 0.623(10) 1 calc GR . P C 1
H13B H 0.7765 0.8484 0.6903 0.076 Uiso 0.623(10) 1 calc GR . P C 1
H13C H 0.7354 0.8409 0.6239 0.076 Uiso 0.623(10) 1 calc GR . P C 1
C134 C 0.6784(5) 0.8468(2) 0.7763(5) 0.047(2) Uani 0.623(10) 1 d D U P C 1
H13D H 0.6345 0.8533 0.7962 0.070 Uiso 0.623(10) 1 calc GR . P C 1
H13E H 0.7152 0.8618 0.7914 0.070 Uiso 0.623(10) 1 calc GR . P C 1
H13F H 0.6896 0.8236 0.7887 0.070 Uiso 0.623(10) 1 calc GR . P C 1
C135 C 0.6581(5) 0.8857(2) 0.6838(6) 0.047(3) Uani 0.623(10) 1 d D U P C 1
H13G H 0.6514 0.8878 0.6366 0.070 Uiso 0.623(10) 1 calc GR . P C 1
H13H H 0.6978 0.8994 0.6974 0.070 Uiso 0.623(10) 1 calc GR . P C 1
H13I H 0.6165 0.8935 0.7061 0.070 Uiso 0.623(10) 1 calc GR . P C 1
C136 C 0.4341(3) 0.82959(13) 0.5897(3) 0.0403(12) Uani 1 1 d . U . . .
C137 C 0.4423(3) 0.86586(13) 0.5654(3) 0.0418(13) Uani 1 1 d . U . . .
H13J H 0.4472 0.8810 0.6027 0.063 Uiso 1 1 calc GR . . . .
H13K H 0.4013 0.8722 0.5398 0.063 Uiso 1 1 calc GR . . . .
H13L H 0.4834 0.8675 0.5381 0.063 Uiso 1 1 calc GR . . . .
C138 C 0.3707(3) 0.82744(19) 0.6332(4) 0.069(2) Uani 1 1 d . U . . .
H13M H 0.3634 0.8041 0.6464 0.103 Uiso 1 1 calc GR . . . .
H13N H 0.3300 0.8355 0.6092 0.103 Uiso 1 1 calc GR . . . .
H13O H 0.3781 0.8414 0.6720 0.103 Uiso 1 1 calc GR . . . .
C139 C 0.4243(4) 0.80718(15) 0.5296(4) 0.0607(18) Uani 1 1 d . U . . .
H13P H 0.4665 0.8075 0.5036 0.091 Uiso 1 1 calc GR . . . .
H13Q H 0.3855 0.8156 0.5034 0.091 Uiso 1 1 calc GR . . . .
H13R H 0.4147 0.7841 0.5436 0.091 Uiso 1 1 calc GR . . . .
C140 C 0.6236(3) 0.68916(13) 0.9661(3) 0.0348(11) Uani 1 1 d . U . . .
C141 C 0.6297(3) 0.69901(15) 1.0195(3) 0.0462(14) Uani 1 1 d . U . . .
H141 H 0.6347 0.7070 1.0629 0.055 Uiso 1 1 calc R . . . .
Co3 Co 0.85407(16) 0.66427(13) 0.6756(2) 0.0501(10) Uani 0.275(2) 1 d D U P A 2
P81B P 0.7766(3) 0.63807(17) 0.6158(3) 0.0509(15) Uani 0.275(2) 1 d D U P A 2
P82B P 0.8236(3) 0.63862(17) 0.7622(3) 0.0538(16) Uani 0.275(2) 1 d D U P A 2
P83B P 0.7876(3) 0.70581(15) 0.6950(3) 0.0498(15) Uani 0.275(2) 1 d D U P A 2
O81B O 0.7047(6) 0.6343(3) 0.6426(6) 0.041(3) Uani 0.275(2) 1 d D U P A 2
O82B O 0.7476(5) 0.6394(4) 0.7814(7) 0.049(3) Uani 0.275(2) 1 d D U P A 2
O83B O 0.7119(5) 0.6999(3) 0.6992(6) 0.036(3) Uani 0.275(2) 1 d D U P A 2
O84B O 0.7723(17) 0.6588(7) 0.5476(10) 0.0540(19) Uani 0.275(2) 1 d D U P A 2
O85B O 0.8019(10) 0.6021(4) 0.5925(10) 0.075(5) Uani 0.275(2) 1 d D U P A 2
O86B O 0.8458(8) 0.6001(3) 0.7571(8) 0.063(4) Uani 0.275(2) 1 d D U P A 2
O87B O 0.8651(10) 0.6517(7) 0.8258(9) 0.0493(16) Uani 0.275(2) 1 d D U P A 2
O88B O 0.8134(10) 0.7225(6) 0.7656(8) 0.067(4) Uani 0.275(2) 1 d D U P A 2
O89B O 0.7984(7) 0.7381(4) 0.6492(7) 0.059(4) Uani 0.275(2) 1 d D U P A 2
C242 C 0.721(2) 0.6470(8) 0.4996(17) 0.066(9) Uani 0.275(2) 1 d D U P A 2
H24A H 0.7411 0.6291 0.4723 0.080 Uiso 0.275(2) 1 calc R . P A 2
H24B H 0.6803 0.6376 0.5224 0.080 Uiso 0.275(2) 1 calc R . P A 2
C243 C 0.6992(14) 0.6753(9) 0.4586(14) 0.070(8) Uani 0.275(2) 1 d D U P A 2
H24C H 0.6793 0.6667 0.4178 0.105 Uiso 0.275(2) 1 calc GR . P A 2
H24D H 0.7394 0.6894 0.4489 0.105 Uiso 0.275(2) 1 calc GR . P A 2
H24E H 0.6645 0.6886 0.4815 0.105 Uiso 0.275(2) 1 calc GR . P A 2
C244 C 0.778(3) 0.5741(7) 0.626(2) 0.103(12) Uani 0.275(2) 1 d D U P A 2
H24F H 0.7555 0.5814 0.6667 0.123 Uiso 0.275(2) 1 calc R . P A 2
H24G H 0.8181 0.5597 0.6382 0.123 Uiso 0.275(2) 1 calc R . P A 2
C245 C 0.727(2) 0.5538(11) 0.584(3) 0.132(17) Uani 0.275(2) 1 d D U P A 2
H24H H 0.7463 0.5501 0.5407 0.198 Uiso 0.275(2) 1 calc GR . P A 2
H24I H 0.6833 0.5663 0.5797 0.198 Uiso 0.275(2) 1 calc GR . P A 2
H24J H 0.7177 0.5321 0.6048 0.198 Uiso 0.275(2) 1 calc GR . P A 2
C246 C 0.841(2) 0.5804(7) 0.8171(12) 0.062(8) Uani 0.275(2) 1 d D U P A 2
H24K H 0.8756 0.5879 0.8493 0.074 Uiso 0.275(2) 1 calc R . P A 2
H24L H 0.7942 0.5830 0.8364 0.074 Uiso 0.275(2) 1 calc R . P A 2
C247 C 0.8520(18) 0.5471(7) 0.8001(17) 0.064(9) Uani 0.275(2) 1 d D U P A 2
H24M H 0.8860 0.5461 0.7650 0.096 Uiso 0.275(2) 1 calc GR . P A 2
H24N H 0.8085 0.5369 0.7852 0.096 Uiso 0.275(2) 1 calc GR . P A 2
H24O H 0.8696 0.5347 0.8380 0.096 Uiso 0.275(2) 1 calc GR . P A 2
C248 C 0.838(3) 0.6710(11) 0.8785(15) 0.066(10) Uani 0.275(2) 1 d D U P A 2
H24P H 0.7914 0.6794 0.8658 0.079 Uiso 0.275(2) 1 calc R . P A 2
H24Q H 0.8679 0.6907 0.8860 0.079 Uiso 0.275(2) 1 calc R . P A 2
C249 C 0.832(4) 0.6517(15) 0.9412(19) 0.14(3) Uani 0.275(2) 1 d D U P A 2
H24R H 0.7980 0.6336 0.9357 0.208 Uiso 0.275(2) 1 calc GR . P A 2
H24S H 0.8164 0.6669 0.9759 0.208 Uiso 0.275(2) 1 calc GR . P A 2
H24T H 0.8768 0.6422 0.9530 0.208 Uiso 0.275(2) 1 calc GR . P A 2
C250 C 0.774(3) 0.7511(9) 0.7874(14) 0.086(10) Uani 0.275(2) 1 d D U P A 2
H25A H 0.7249 0.7486 0.7730 0.104 Uiso 0.275(2) 1 calc R . P A 2
H25B H 0.7922 0.7719 0.7677 0.104 Uiso 0.275(2) 1 calc R . P A 2
C251 C 0.7767(17) 0.7537(8) 0.8598(13) 0.075(8) Uani 0.275(2) 1 d D U P A 2
H25C H 0.8231 0.7475 0.8752 0.112 Uiso 0.275(2) 1 calc GR . P A 2
H25D H 0.7425 0.7386 0.8789 0.112 Uiso 0.275(2) 1 calc GR . P A 2
H25E H 0.7667 0.7769 0.8730 0.112 Uiso 0.275(2) 1 calc GR . P A 2
C252 C 0.7632(17) 0.7422(9) 0.5882(13) 0.072(10) Uani 0.275(2) 1 d D U P A 2
H25F H 0.7169 0.7522 0.5951 0.087 Uiso 0.275(2) 1 calc R . P A 2
H25G H 0.7572 0.7202 0.5665 0.087 Uiso 0.275(2) 1 calc R . P A 2
C253 C 0.805(2) 0.7645(12) 0.5477(16) 0.064(12) Uani 0.275(2) 1 d D U P A 2
H25H H 0.8185 0.7527 0.5078 0.096 Uiso 0.275(2) 1 calc GR . P A 2
H25I H 0.8469 0.7712 0.5719 0.096 Uiso 0.275(2) 1 calc GR . P A 2
H25J H 0.7784 0.7846 0.5364 0.096 Uiso 0.275(2) 1 calc GR . P A 2
C254 C 0.928(4) 0.6548(8) 0.6043(16) 0.066(5) Uani 0.275(2) 1 d D U P A 2
H254 H 0.9177 0.6440 0.5641 0.079 Uiso 0.275(2) 1 calc R . P A 2
C255 C 0.9485(11) 0.6383(7) 0.6614(13) 0.065(4) Uani 0.275(2) 1 d D U P A 2
H255 H 0.9557 0.6149 0.6671 0.078 Uiso 0.275(2) 1 calc R . P A 2
C256 C 0.9564(19) 0.6636(7) 0.7084(12) 0.065(5) Uani 0.275(2) 1 d D U P A 2
H256 H 0.9697 0.6603 0.7526 0.078 Uiso 0.275(2) 1 calc R . P A 2
C257 C 0.9412(11) 0.6950(7) 0.6786(13) 0.072(4) Uani 0.275(2) 1 d D U P A 2
H257 H 0.9427 0.7164 0.6990 0.086 Uiso 0.275(2) 1 calc R . P A 2
C258 C 0.9239(10) 0.6886(6) 0.6150(11) 0.065(4) Uani 0.275(2) 1 d D U P A 2
H258 H 0.9112 0.7050 0.5835 0.078 Uiso 0.275(2) 1 calc R . P A 2
Dy1 Dy 0.14446(2) 0.65540(2) 0.76028(2) 0.02570(6) Uani 1 1 d . U . . .
Co1 Co 0.35430(4) 0.64417(2) 0.81175(4) 0.04164(18) Uani 1 1 d . U . . .
P1 P 0.27681(7) 0.66240(4) 0.87795(8) 0.0419(3) Uani 1 1 d . U . . .
P2 P 0.31730(7) 0.67637(4) 0.73353(8) 0.0420(4) Uani 1 1 d . U . . .
P3 P 0.28825(7) 0.60289(4) 0.78308(8) 0.0400(3) Uani 1 1 d . U . . .
Si1 Si -0.03933(9) 0.59296(4) 1.09096(9) 0.0446(4) Uani 1 1 d D U . . .
O1 O 0.20168(18) 0.66164(11) 0.8571(2) 0.0452(10) Uani 1 1 d . U . . .
O2 O 0.24100(18) 0.68295(10) 0.7267(2) 0.0441(10) Uani 1 1 d . U . . .
O3 O 0.21927(18) 0.61127(9) 0.7528(2) 0.0416(9) Uani 1 1 d . U . . .
O4 O 0.2809(2) 0.64484(12) 0.9481(2) 0.0531(11) Uani 1 1 d . U . . .
O5 O 0.2987(2) 0.70030(11) 0.8964(2) 0.0530(11) Uani 1 1 d . U . . .
O6 O 0.3551(2) 0.71236(11) 0.7363(2) 0.0562(12) Uani 1 1 d . U . . .
O7 O 0.3469(2) 0.66176(11) 0.6665(2) 0.0512(10) Uani 1 1 d . U . . .
O8 O 0.3251(2) 0.57572(11) 0.7367(2) 0.0550(11) Uani 1 1 d . U . . .
O9 O 0.2775(2) 0.57945(10) 0.8461(2) 0.0495(10) Uani 1 1 d . U . . .
N1 N 0.0703(2) 0.61021(10) 0.7931(2) 0.0306(9) Uani 1 1 d . U . . .
N2 N 0.0613(2) 0.68059(10) 0.8311(2) 0.0288(8) Uani 1 1 d . U . . .
N3 N 0.0981(2) 0.70102(10) 0.6992(2) 0.0285(8) Uani 1 1 d . U . . .
N4 N 0.10559(19) 0.63081(10) 0.6604(2) 0.0285(8) Uani 1 1 d . U . . .
C1 C 0.0684(2) 0.57920(12) 0.7634(3) 0.0318(10) Uani 1 1 d . U . . .
C2 C 0.0446(3) 0.55457(13) 0.8098(3) 0.0402(12) Uani 1 1 d . U . . .
H2 H 0.0390 0.5312 0.8021 0.048 Uiso 1 1 calc R . . . .
C3 C 0.0318(3) 0.57065(13) 0.8658(3) 0.0394(12) Uani 1 1 d . U . . .
H3 H 0.0159 0.5609 0.9052 0.047 Uiso 1 1 calc R . . . .
C4 C 0.0469(2) 0.60570(12) 0.8545(3) 0.0321(10) Uani 1 1 d . U . . .
C5 C 0.0365(2) 0.63154(13) 0.9006(3) 0.0317(10) Uani 1 1 d . U . . .
C6 C 0.0438(2) 0.66653(12) 0.8891(3) 0.0294(10) Uani 1 1 d . U . . .
C7 C 0.0324(3) 0.69218(13) 0.9372(3) 0.0359(11) Uani 1 1 d . U . . .
H7 H 0.0194 0.6889 0.9812 0.043 Uiso 1 1 calc R . . . .
C8 C 0.0440(3) 0.72196(13) 0.9071(3) 0.0366(12) Uani 1 1 d . U . . .
H8 H 0.0416 0.7435 0.9267 0.044 Uiso 1 1 calc R . . . .
C9 C 0.0604(3) 0.71520(12) 0.8407(3) 0.0320(10) Uani 1 1 d . U . . .
C10 C 0.0725(3) 0.73907(12) 0.7910(3) 0.0332(11) Uani 1 1 d . U . . .
C11 C 0.0855(3) 0.73228(12) 0.7249(3) 0.0328(11) Uani 1 1 d . U . . .
C12 C 0.0852(3) 0.75683(14) 0.6734(3) 0.0429(13) Uani 1 1 d . U . . .
H12 H 0.0779 0.7803 0.6782 0.051 Uiso 1 1 calc R . . . .
C13 C 0.0970(3) 0.74045(14) 0.6171(3) 0.0407(12) Uani 1 1 d . U . . .
H13 H 0.0993 0.7500 0.5748 0.049 Uiso 1 1 calc R . . . .
C14 C 0.1055(2) 0.70540(12) 0.6339(3) 0.0300(10) Uani 1 1 d . U . . .
C15 C 0.1162(2) 0.67966(13) 0.5879(3) 0.0312(10) Uani 1 1 d . U . . .
C16 C 0.1144(2) 0.64474(12) 0.6009(3) 0.0289(10) Uani 1 1 d . U . . .
C17 C 0.1165(3) 0.61899(13) 0.5514(3) 0.0360(11) Uani 1 1 d . U . . .
H17 H 0.1233 0.6224 0.5061 0.043 Uiso 1 1 calc R . . . .
C18 C 0.1071(3) 0.58937(14) 0.5815(3) 0.0393(12) Uani 1 1 d . U . . .
H18 H 0.1061 0.5678 0.5616 0.047 Uiso 1 1 calc R . . . .
C19 C 0.0989(2) 0.59660(12) 0.6496(3) 0.0315(10) Uani 1 1 d . U . . .
C20 C 0.0824(2) 0.57281(12) 0.6979(3) 0.0329(10) Uani 1 1 d . U . . .
C21 C 0.0136(3) 0.62115(13) 0.9637(3) 0.0349(11) Uani 1 1 d . U . . .
C22 C -0.0064(3) 0.61019(14) 1.0146(3) 0.0406(12) Uani 1 1 d . U . . .
C23 C -0.0505(4) 0.62968(17) 1.1476(3) 0.0603(17) Uani 1 1 d . U . . .
H23 H -0.0771 0.6218 1.1862 0.072 Uiso 1 1 calc R . . . .
C24 C -0.0901(5) 0.65847(18) 1.1167(4) 0.077(2) Uani 1 1 d . U . . .
H24U H -0.0625 0.6684 1.0818 0.116 Uiso 1 1 calc GR . . . .
H24V H -0.0997 0.6756 1.1497 0.116 Uiso 1 1 calc GR . . . .
H24W H -0.1339 0.6501 1.0986 0.116 Uiso 1 1 calc GR . . . .
C25 C 0.0187(5) 0.6427(2) 1.1717(4) 0.082(2) Uani 1 1 d . U . . .
H25K H 0.0442 0.6244 1.1932 0.123 Uiso 1 1 calc GR . . . .
H25L H 0.0113 0.6610 1.2028 0.123 Uiso 1 1 calc GR . . . .
H25M H 0.0455 0.6510 1.1348 0.123 Uiso 1 1 calc GR . . . .
C26 C 0.0288(5) 0.5622(2) 1.1218(4) 0.071(2) Uani 1 1 d . U . . .
H26 H 0.0733 0.5749 1.1240 0.085 Uiso 1 1 calc R . . . .
C27 C 0.0409(6) 0.5330(2) 1.0759(5) 0.103(3) Uani 1 1 d . U . . .
H27A H -0.0003 0.5187 1.0746 0.155 Uiso 1 1 calc GR . . . .
H27B H 0.0806 0.5198 1.0913 0.155 Uiso 1 1 calc GR . . . .
H27C H 0.0502 0.5416 1.0321 0.155 Uiso 1 1 calc GR . . . .
C28 C 0.0147(5) 0.5500(2) 1.1908(4) 0.090(3) Uani 1 1 d . U . . .
H28A H 0.0117 0.5693 1.2202 0.136 Uiso 1 1 calc GR . . . .
H28B H 0.0525 0.5352 1.2052 0.136 Uiso 1 1 calc GR . . . .
H28C H -0.0290 0.5375 1.1914 0.136 Uiso 1 1 calc GR . . . .
C29 C -0.1308(7) 0.5783(4) 1.0691(8) 0.051(4) Uani 0.484(16) 1 d D U P D 1
H29 H -0.1575 0.5991 1.0583 0.061 Uiso 0.484(16) 1 calc R . P D 1
C30 C -0.1347(17) 0.5565(9) 1.0093(12) 0.087(11) Uani 0.484(16) 1 d D U P D 1
H30A H -0.1067 0.5664 0.9747 0.131 Uiso 0.484(16) 1 calc GR . P D 1
H30B H -0.1829 0.5548 0.9945 0.131 Uiso 0.484(16) 1 calc GR . P D 1
H30C H -0.1171 0.5340 1.0198 0.131 Uiso 0.484(16) 1 calc GR . P D 1
C31 C -0.1693(8) 0.5615(4) 1.1233(8) 0.066(5) Uani 0.484(16) 1 d D U P D 1
H31A H -0.1488 0.5395 1.1321 0.099 Uiso 0.484(16) 1 calc GR . P D 1
H31B H -0.2179 0.5587 1.1105 0.099 Uiso 0.484(16) 1 calc GR . P D 1
H31C H -0.1664 0.5754 1.1626 0.099 Uiso 0.484(16) 1 calc GR . P D 1
C32 C 0.0688(3) 0.77548(12) 0.8091(3) 0.0336(11) Uani 1 1 d . U . . .
C33 C 0.0092(3) 0.78850(13) 0.8370(3) 0.0362(12) Uani 1 1 d . U . . .
H33 H -0.0297 0.7743 0.8426 0.043 Uiso 1 1 calc R . . . .
C34 C 0.0052(3) 0.82177(13) 0.8569(3) 0.0341(11) Uani 1 1 d . U . . .
C35 C 0.0627(3) 0.84239(12) 0.8446(3) 0.0361(12) Uani 1 1 d . U . . .
H35 H 0.0607 0.8653 0.8570 0.043 Uiso 1 1 calc R . . . .
C36 C 0.1227(3) 0.83043(13) 0.8148(3) 0.0376(12) Uani 1 1 d . U . . .
C37 C 0.1251(3) 0.79667(12) 0.7984(3) 0.0352(12) Uani 1 1 d . U . . .
H37 H 0.1659 0.7878 0.7796 0.042 Uiso 1 1 calc R . . . .
C38 C -0.0605(3) 0.83402(14) 0.8899(3) 0.0398(12) Uani 1 1 d . U . . .
C39 C -0.0822(3) 0.80893(15) 0.9422(3) 0.0506(15) Uani 1 1 d . U . . .
H39A H -0.0930 0.7873 0.9218 0.076 Uiso 1 1 calc GR . . . .
H39B H -0.1231 0.8174 0.9647 0.076 Uiso 1 1 calc GR . . . .
H39C H -0.0443 0.8060 0.9736 0.076 Uiso 1 1 calc GR . . . .
C40 C -0.1176(3) 0.83626(16) 0.8375(3) 0.0496(15) Uani 1 1 d . U . . .
H40A H -0.1049 0.8531 0.8051 0.074 Uiso 1 1 calc GR . . . .
H40B H -0.1613 0.8427 0.8579 0.074 Uiso 1 1 calc GR . . . .
H40C H -0.1230 0.8144 0.8163 0.074 Uiso 1 1 calc GR . . . .
C41 C -0.0508(3) 0.86834(14) 0.9223(3) 0.0425(13) Uani 1 1 d . U . . .
H41A H -0.0121 0.8673 0.9533 0.064 Uiso 1 1 calc GR . . . .
H41B H -0.0931 0.8745 0.9453 0.064 Uiso 1 1 calc GR . . . .
H41C H -0.0410 0.8852 0.8889 0.064 Uiso 1 1 calc GR . . . .
C42 C 0.1863(3) 0.85266(14) 0.8034(4) 0.0507(15) Uani 1 1 d . U . . .
C43 C 0.1739(4) 0.88914(16) 0.8181(4) 0.068(2) Uani 1 1 d . U . . .
H43A H 0.1368 0.8977 0.7899 0.101 Uiso 1 1 calc GR . . . .
H43B H 0.2164 0.9019 0.8102 0.101 Uiso 1 1 calc GR . . . .
H43C H 0.1606 0.8916 0.8638 0.101 Uiso 1 1 calc GR . . . .
C44 C 0.2105(5) 0.8491(2) 0.7338(5) 0.086(3) Uani 1 1 d . U . . .
H44A H 0.2248 0.8259 0.7259 0.129 Uiso 1 1 calc GR . . . .
H44B H 0.2497 0.8642 0.7265 0.129 Uiso 1 1 calc GR . . . .
H44C H 0.1726 0.8550 0.7039 0.129 Uiso 1 1 calc GR . . . .
C45 C 0.2449(4) 0.8405(2) 0.8481(5) 0.088(3) Uani 1 1 d . U . . .
H45A H 0.2326 0.8448 0.8936 0.132 Uiso 1 1 calc GR . . . .
H45B H 0.2875 0.8526 0.8377 0.132 Uiso 1 1 calc GR . . . .
H45C H 0.2520 0.8164 0.8417 0.132 Uiso 1 1 calc GR . . . .
C46 C 0.0736(3) 0.53706(13) 0.6757(3) 0.0373(12) Uani 1 1 d . U . . .
C47 C 0.1270(3) 0.51424(14) 0.6838(3) 0.0440(14) Uani 1 1 d . U . . .
H47 H 0.1696 0.5213 0.7026 0.053 Uiso 1 1 calc R . . . .
C48 C 0.1186(3) 0.48100(14) 0.6645(3) 0.0479(15) Uani 1 1 d D U . . .
C49 C 0.0556(3) 0.47167(14) 0.6368(3) 0.0443(14) Uani 1 1 d . U . . .
H49 H 0.0500 0.4492 0.6221 0.053 Uiso 1 1 calc R . . . .
C50 C 0.0008(3) 0.49374(13) 0.6296(3) 0.0370(12) Uani 1 1 d . U . . .
C51 C 0.0108(3) 0.52670(13) 0.6499(3) 0.0398(13) Uani 1 1 d . U . . .
H51 H -0.0261 0.5424 0.6460 0.048 Uiso 1 1 calc R . . . .
C52 C 0.1732(5) 0.4538(2) 0.6800(6) 0.046(3) Uani 0.65(2) 1 d D U P E 1
C53 C 0.1981(6) 0.4405(3) 0.6160(6) 0.060(4) Uani 0.65(2) 1 d D U P E 1
H53A H 0.1586 0.4321 0.5906 0.089 Uiso 0.65(2) 1 calc GR . P E 1
H53B H 0.2310 0.4223 0.6237 0.089 Uiso 0.65(2) 1 calc GR . P E 1
H53C H 0.2208 0.4586 0.5919 0.089 Uiso 0.65(2) 1 calc GR . P E 1
C54 C 0.1432(6) 0.4242(2) 0.7181(8) 0.060(4) Uani 0.65(2) 1 d D U P E 1
H54A H 0.1275 0.4320 0.7607 0.091 Uiso 0.65(2) 1 calc GR . P E 1
H54B H 0.1789 0.4070 0.7241 0.091 Uiso 0.65(2) 1 calc GR . P E 1
H54C H 0.1041 0.4146 0.6939 0.091 Uiso 0.65(2) 1 calc GR . P E 1
C55 C 0.2330(8) 0.4677(4) 0.7198(7) 0.043(3) Uani 0.65(2) 1 d D U P E 1
H55A H 0.2513 0.4877 0.6984 0.064 Uiso 0.65(2) 1 calc GR . P E 1
H55B H 0.2695 0.4507 0.7232 0.064 Uiso 0.65(2) 1 calc GR . P E 1
H55C H 0.2169 0.4736 0.7634 0.064 Uiso 0.65(2) 1 calc GR . P E 1
C56 C -0.0704(3) 0.48318(14) 0.6019(3) 0.0425(13) Uani 1 1 d . U . . .
C57 C -0.0689(3) 0.44713(15) 0.5764(3) 0.0510(15) Uani 1 1 d . U . . .
H57A H -0.0372 0.4457 0.5394 0.076 Uiso 1 1 calc GR . . . .
H57B H -0.1154 0.4405 0.5622 0.076 Uiso 1 1 calc GR . . . .
H57C H -0.0529 0.4320 0.6111 0.076 Uiso 1 1 calc GR . . . .
C58 C -0.1240(3) 0.48559(18) 0.6559(4) 0.0607(17) Uani 1 1 d . U . . .
H58A H -0.1112 0.4703 0.6914 0.091 Uiso 1 1 calc GR . . . .
H58B H -0.1695 0.4793 0.6386 0.091 Uiso 1 1 calc GR . . . .
H58C H -0.1255 0.5087 0.6724 0.091 Uiso 1 1 calc GR . . . .
C59 C -0.0915(4) 0.50604(17) 0.5456(4) 0.0659(19) Uani 1 1 d . U . . .
H59A H -0.0954 0.5292 0.5612 0.099 Uiso 1 1 calc GR . . . .
H59B H -0.1362 0.4987 0.5279 0.099 Uiso 1 1 calc GR . . . .
H59C H -0.0565 0.5049 0.5114 0.099 Uiso 1 1 calc GR . . . .
C60 C 0.1248(3) 0.69014(13) 0.5215(3) 0.0355(11) Uani 1 1 d . U . . .
C61 C 0.1312(3) 0.69965(14) 0.4682(3) 0.0443(13) Uani 1 1 d . U . . .
H61 H 0.1365 0.7074 0.4248 0.053 Uiso 1 1 calc R . . . .
C62 C 0.2273(3) 0.62352(19) 0.9721(3) 0.0578(17) Uani 1 1 d . U . . .
H62A H 0.2480 0.6024 0.9886 0.069 Uiso 1 1 calc R . . . .
H62B H 0.1953 0.6178 0.9360 0.069 Uiso 1 1 calc R . . . .
C63 C 0.1879(4) 0.6398(2) 1.0251(4) 0.071(2) Uani 1 1 d . U . . .
H63A H 0.1669 0.6606 1.0089 0.106 Uiso 1 1 calc GR . . . .
H63B H 0.2193 0.6450 1.0615 0.106 Uiso 1 1 calc GR . . . .
H63C H 0.1516 0.6246 1.0401 0.106 Uiso 1 1 calc GR . . . .
C64 C 0.2553(4) 0.7191(2) 0.9403(4) 0.072(2) Uani 1 1 d . U . . .
H64A H 0.2504 0.7069 0.9819 0.087 Uiso 1 1 calc R . . . .
H64B H 0.2087 0.7221 0.9208 0.087 Uiso 1 1 calc R . . . .
C65 C 0.2879(4) 0.75275(19) 0.9522(4) 0.078(2) Uani 1 1 d . U . . .
H65A H 0.2917 0.7649 0.9109 0.117 Uiso 1 1 calc GR . . . .
H65B H 0.3340 0.7496 0.9713 0.117 Uiso 1 1 calc GR . . . .
H65C H 0.2592 0.7657 0.9823 0.117 Uiso 1 1 calc GR . . . .
C66 C 0.3216(3) 0.74262(16) 0.7543(4) 0.065(2) Uani 1 1 d . U . . .
H66A H 0.2834 0.7378 0.7847 0.078 Uiso 1 1 calc R . . . .
H66B H 0.3020 0.7538 0.7153 0.078 Uiso 1 1 calc R . . . .
C67 C 0.3748(4) 0.76546(19) 0.7870(5) 0.081(3) Uani 1 1 d . U . . .
H67A H 0.4150 0.7679 0.7587 0.121 Uiso 1 1 calc GR . . . .
H67B H 0.3894 0.7556 0.8286 0.121 Uiso 1 1 calc GR . . . .
H67C H 0.3542 0.7876 0.7948 0.121 Uiso 1 1 calc GR . . . .
C68 C 0.3341(4) 0.68082(19) 0.6066(4) 0.0630(18) Uani 1 1 d . U . . .
H68A H 0.2899 0.6932 0.6100 0.076 Uiso 1 1 calc R . . . .
H68B H 0.3716 0.6974 0.6002 0.076 Uiso 1 1 calc R . . . .
C69 C 0.3311(4) 0.6581(2) 0.5520(4) 0.074(2) Uani 1 1 d . U . . .
H69A H 0.3297 0.6710 0.5114 0.110 Uiso 1 1 calc GR . . . .
H69B H 0.2895 0.6442 0.5550 0.110 Uiso 1 1 calc GR . . . .
H69C H 0.3722 0.6437 0.5525 0.110 Uiso 1 1 calc GR . . . .
C70 C 0.3266(4) 0.58015(19) 0.6683(4) 0.0666(19) Uani 1 1 d . U . . .
H70A H 0.3643 0.5958 0.6566 0.080 Uiso 1 1 calc R . . . .
H70B H 0.2823 0.5899 0.6530 0.080 Uiso 1 1 calc R . . . .
C71 C 0.3376(7) 0.5478(2) 0.6372(5) 0.121(4) Uani 1 1 d . U . . .
H71A H 0.3506 0.5513 0.5917 0.181 Uiso 1 1 calc GR . . . .
H71B H 0.2950 0.5346 0.6390 0.181 Uiso 1 1 calc GR . . . .
H71C H 0.3748 0.5358 0.6600 0.181 Uiso 1 1 calc GR . . . .
C72 C 0.2348(4) 0.54942(16) 0.8380(4) 0.0605(18) Uani 1 1 d . U . . .
H72A H 0.2610 0.5320 0.8142 0.073 Uiso 1 1 calc R . . . .
H72B H 0.1929 0.5550 0.8121 0.073 Uiso 1 1 calc R . . . .
C73 C 0.2146(4) 0.5364(2) 0.9020(4) 0.075(2) Uani 1 1 d . U . . .
H73A H 0.1882 0.5155 0.8963 0.113 Uiso 1 1 calc GR . . . .
H73B H 0.1859 0.5530 0.9243 0.113 Uiso 1 1 calc GR . . . .
H73C H 0.2561 0.5318 0.9282 0.113 Uiso 1 1 calc GR . . . .
C74 C 0.4274(3) 0.6410(2) 0.8851(4) 0.0588(16) Uani 1 1 d . U . . .
H74 H 0.4181 0.6426 0.9303 0.071 Uiso 1 1 calc R . . . .
C75 C 0.4426(3) 0.66879(18) 0.8438(3) 0.0512(15) Uani 1 1 d . U . . .
H75 H 0.4448 0.6919 0.8555 0.061 Uiso 1 1 calc R . . . .
C76 C 0.4537(3) 0.6543(2) 0.7816(4) 0.0622(17) Uani 1 1 d . U . . .
H76 H 0.4650 0.6660 0.7427 0.075 Uiso 1 1 calc R . . . .
C77 C 0.4448(3) 0.6191(2) 0.7884(5) 0.0700(19) Uani 1 1 d . U . . .
H77 H 0.4498 0.6030 0.7546 0.084 Uiso 1 1 calc R . . . .
C78 C 0.4279(3) 0.6120(2) 0.8513(5) 0.0727(19) Uani 1 1 d . U . . .
H78 H 0.4181 0.5904 0.8684 0.087 Uiso 1 1 calc R . . . .
C29A C -0.1171(6) 0.5651(3) 1.0755(7) 0.047(3) Uani 0.516(16) 1 d D U P D 2
H29A H -0.1137 0.5462 1.1075 0.056 Uiso 0.516(16) 1 calc R . P D 2
C30A C -0.1185(12) 0.5492(7) 1.0088(9) 0.050(4) Uani 0.516(16) 1 d D U P D 2
H30D H -0.1225 0.5668 0.9756 0.076 Uiso 0.516(16) 1 calc GR . P D 2
H30E H -0.1581 0.5340 1.0053 0.076 Uiso 0.516(16) 1 calc GR . P D 2
H30F H -0.0757 0.5366 1.0021 0.076 Uiso 0.516(16) 1 calc GR . P D 2
C31A C -0.1836(7) 0.5823(4) 1.0883(8) 0.060(4) Uani 0.516(16) 1 d D U P D 2
H31D H -0.1842 0.5901 1.1335 0.091 Uiso 0.516(16) 1 calc GR . P D 2
H31E H -0.2219 0.5666 1.0811 0.091 Uiso 0.516(16) 1 calc GR . P D 2
H31F H -0.1887 0.6015 1.0589 0.091 Uiso 0.516(16) 1 calc GR . P D 2
C52A C 0.1859(10) 0.4595(6) 0.6569(14) 0.075(6) Uani 0.35(2) 1 d D U P E 2
C53A C 0.2181(16) 0.4597(9) 0.5911(13) 0.095(8) Uani 0.35(2) 1 d D U P E 2
H53D H 0.1840 0.4526 0.5585 0.143 Uiso 0.35(2) 1 calc GR . P E 2
H53E H 0.2576 0.4443 0.5908 0.143 Uiso 0.35(2) 1 calc GR . P E 2
H53F H 0.2339 0.4825 0.5809 0.143 Uiso 0.35(2) 1 calc GR . P E 2
C54A C 0.1657(14) 0.4231(5) 0.6715(18) 0.086(8) Uani 0.35(2) 1 d D U P E 2
H54D H 0.1303 0.4228 0.7054 0.130 Uiso 0.35(2) 1 calc GR . P E 2
H54E H 0.2065 0.4107 0.6865 0.130 Uiso 0.35(2) 1 calc GR . P E 2
H54F H 0.1472 0.4126 0.6318 0.130 Uiso 0.35(2) 1 calc GR . P E 2
C55A C 0.242(2) 0.4683(11) 0.7067(18) 0.083(10) Uani 0.35(2) 1 d D U P E 2
H55D H 0.2680 0.4879 0.6916 0.125 Uiso 0.35(2) 1 calc GR . P E 2
H55E H 0.2737 0.4492 0.7119 0.125 Uiso 0.35(2) 1 calc GR . P E 2
H55F H 0.2208 0.4734 0.7487 0.125 Uiso 0.35(2) 1 calc GR . P E 2
C232 C 0.6752(8) 0.8510(4) 0.6828(9) 0.051(4) Uani 0.377(10) 1 d D U P C 2
C233 C 0.7001(9) 0.8656(4) 0.6196(8) 0.058(4) Uani 0.377(10) 1 d D U P C 2
H23A H 0.7209 0.8478 0.5933 0.087 Uiso 0.377(10) 1 calc GR . P C 2
H23B H 0.7347 0.8830 0.6286 0.087 Uiso 0.377(10) 1 calc GR . P C 2
H23C H 0.6610 0.8755 0.5958 0.087 Uiso 0.377(10) 1 calc GR . P C 2
C234 C 0.7368(8) 0.8347(5) 0.7194(11) 0.059(5) Uani 0.377(10) 1 d D U P C 2
H23D H 0.7209 0.8257 0.7611 0.089 Uiso 0.377(10) 1 calc GR . P C 2
H23E H 0.7726 0.8516 0.7273 0.089 Uiso 0.377(10) 1 calc GR . P C 2
H23F H 0.7557 0.8165 0.6930 0.089 Uiso 0.377(10) 1 calc GR . P C 2
C235 C 0.6524(9) 0.8802(4) 0.7265(10) 0.055(4) Uani 0.377(10) 1 d D U P C 2
H23G H 0.6162 0.8932 0.7043 0.083 Uiso 0.377(10) 1 calc GR . P C 2
H23H H 0.6921 0.8948 0.7357 0.083 Uiso 0.377(10) 1 calc GR . P C 2
H23I H 0.6344 0.8713 0.7675 0.083 Uiso 0.377(10) 1 calc GR . P C 2
C206 C 0.3850(9) 0.5623(7) 0.4172(13) 0.082(6) Uani 0.38(2) 1 d D U P B 2
H206 H 0.3972 0.5429 0.4460 0.098 Uiso 0.38(2) 1 calc R . P B 2
C207 C 0.346(2) 0.5478(14) 0.356(2) 0.123(15) Uani 0.38(2) 1 d D U P B 2
H20A H 0.3136 0.5647 0.3387 0.185 Uiso 0.38(2) 1 calc GR . P B 2
H20B H 0.3201 0.5276 0.3681 0.185 Uiso 0.38(2) 1 calc GR . P B 2
H20C H 0.3794 0.5420 0.3220 0.185 Uiso 0.38(2) 1 calc GR . P B 2
C208 C 0.3261(14) 0.5812(10) 0.4491(16) 0.115(11) Uani 0.38(2) 1 d D U P B 2
H20D H 0.3397 0.5875 0.4935 0.172 Uiso 0.38(2) 1 calc GR . P B 2
H20E H 0.2851 0.5667 0.4505 0.172 Uiso 0.38(2) 1 calc GR . P B 2
H20F H 0.3155 0.6014 0.4238 0.172 Uiso 0.38(2) 1 calc GR . P B 2

loop_
_atom_site_aniso_label
_atom_site_aniso_U_11
_atom_site_aniso_U_22
_atom_site_aniso_U_33
_atom_site_aniso_U_23
_atom_site_aniso_U_13
_atom_site_aniso_U_12
Dy2 0.02293(10) 0.02205(11) 0.03389(13) 0.00403(10) -0.00020(9) 0.00021(8)
Co2 0.0240(5) 0.0365(7) 0.0504(7) -0.0049(6) 0.0020(4) 0.0010(5)
P81 0.0315(9) 0.0318(10) 0.0453(12) -0.0018(8) 0.0016(8) 0.0053(7)
P82 0.0237(8) 0.0320(10) 0.0389(11) 0.0004(8) -0.0021(7) -0.0003(7)
P83 0.0293(9) 0.0466(12) 0.0368(11) 0.0043(9) 0.0024(8) -0.0052(8)
O81 0.031(2) 0.025(2) 0.048(3) 0.004(2) 0.000(2) 0.0037(18)
O82 0.022(2) 0.034(3) 0.050(3) -0.010(2) -0.0028(19) -0.0022(17)
O83 0.029(2) 0.046(3) 0.040(3) 0.009(2) 0.0002(19) 0.000(2)
O84 0.041(3) 0.043(3) 0.054(4) -0.009(3) 0.000(3) 0.002(3)
O85 0.041(3) 0.038(3) 0.059(3) -0.003(2) -0.005(2) 0.015(2)
O86 0.035(4) 0.060(3) 0.053(2) 0.009(2) -0.006(3) 0.010(3)
O87 0.029(3) 0.034(3) 0.064(4) -0.002(2) -0.008(2) -0.003(2)
O88 0.044(3) 0.050(3) 0.051(3) 0.014(3) -0.006(2) -0.011(2)
O89 0.041(3) 0.078(4) 0.043(3) 0.002(3) 0.002(2) -0.006(3)
C142 0.050(5) 0.053(5) 0.067(6) -0.017(4) 0.005(4) -0.011(4)
C143 0.095(9) 0.089(9) 0.070(6) -0.027(6) -0.006(6) -0.041(8)
C144 0.055(6) 0.033(5) 0.056(5) 0.001(4) -0.012(4) 0.015(4)
C145 0.052(6) 0.041(5) 0.087(8) 0.013(5) -0.021(6) 0.005(4)
C146 0.055(8) 0.067(6) 0.047(5) 0.004(4) -0.007(5) 0.007(5)
C147 0.056(6) 0.074(8) 0.060(6) 0.011(5) 0.007(5) 0.021(5)
C148 0.053(5) 0.037(4) 0.064(6) -0.004(4) -0.015(4) 0.003(4)
C149 0.053(5) 0.036(5) 0.077(8) -0.002(5) -0.005(6) 0.001(4)
C150 0.067(6) 0.057(6) 0.075(8) 0.028(5) -0.017(6) -0.004(5)
C151 0.068(8) 0.059(7) 0.140(14) 0.036(7) 0.040(8) 0.014(6)
C152 0.051(5) 0.072(7) 0.048(6) -0.014(5) 0.005(4) -0.007(5)
C153 0.062(6) 0.095(9) 0.062(6) 0.004(7) -0.015(5) -0.018(6)
C154 0.030(4) 0.064(4) 0.068(5) -0.010(3) 0.011(3) 0.009(3)
C155 0.026(3) 0.061(4) 0.069(5) -0.006(3) 0.008(3) 0.009(3)
C156 0.027(4) 0.069(5) 0.060(5) -0.010(4) 0.001(3) 0.003(4)
C157 0.023(3) 0.060(4) 0.070(5) -0.001(3) 0.009(3) 0.003(3)
C158 0.028(5) 0.076(5) 0.061(5) 0.000(4) 0.012(3) 0.004(4)
Si81 0.0647(11) 0.0429(10) 0.0518(11) -0.0040(8) -0.0257(9) 0.0020(8)
N81 0.0258(18) 0.0214(18) 0.034(2) 0.0060(15) -0.0025(15) 0.0015(14)
N82 0.031(2) 0.0244(19) 0.037(2) 0.0010(16) -0.0019(16) 0.0006(15)
N83 0.0232(18) 0.0267(19) 0.034(2) 0.0045(15) -0.0009(15) -0.0037(14)
N84 0.0247(18) 0.0216(18) 0.036(2) 0.0026(15) -0.0040(15) 0.0004(14)
C81 0.022(2) 0.024(2) 0.037(2) 0.0037(17) -0.0030(18) -0.0026(16)
C82 0.031(2) 0.028(2) 0.039(3) 0.009(2) -0.005(2) -0.0001(19)
C83 0.034(2) 0.030(2) 0.034(3) 0.0060(19) -0.005(2) -0.0021(19)
C84 0.028(2) 0.028(2) 0.036(3) 0.0032(18) -0.0050(19) -0.0017(17)
C85 0.032(2) 0.026(2) 0.040(3) -0.0002(19) 0.000(2) -0.0026(18)
C86 0.033(2) 0.028(2) 0.040(3) -0.0008(19) 0.000(2) 0.0007(18)
C87 0.058(3) 0.026(2) 0.043(3) -0.001(2) -0.004(3) -0.006(2)
C88 0.055(3) 0.024(2) 0.044(3) -0.001(2) -0.002(2) -0.001(2)
C89 0.031(2) 0.025(2) 0.039(3) 0.0015(18) 0.0000(19) 0.0001(18)
C90 0.032(2) 0.025(2) 0.043(3) 0.0050(19) 0.003(2) 0.0010(18)
C91 0.022(2) 0.027(2) 0.040(3) 0.0042(18) 0.0000(18) 0.0014(17)
C92 0.036(3) 0.027(2) 0.039(3) 0.009(2) 0.000(2) 0.0010(19)
C93 0.038(3) 0.035(2) 0.032(3) 0.008(2) -0.001(2) -0.001(2)
C94 0.024(2) 0.031(2) 0.036(3) 0.0037(18) 0.0010(19) -0.0011(17)
C95 0.027(2) 0.033(2) 0.035(2) 0.0036(18) 0.0001(19) -0.0035(18)
C96 0.025(2) 0.026(2) 0.039(3) 0.0019(18) 0.0013(19) -0.0026(17)
C97 0.035(3) 0.028(2) 0.040(3) -0.001(2) 0.001(2) 0.0008(19)
C98 0.040(3) 0.024(2) 0.043(3) 0.000(2) -0.005(2) 0.002(2)
C99 0.025(2) 0.023(2) 0.039(2) 0.0014(18) -0.0037(18) 0.0000(17)
C100 0.027(2) 0.022(2) 0.038(2) 0.0035(18) -0.0045(18) 0.0002(17)
C101 0.039(3) 0.025(2) 0.046(3) 0.002(2) -0.007(2) 0.000(2)
C102 0.048(3) 0.032(3) 0.048(3) 0.002(2) -0.012(2) 0.001(2)
C103 0.077(4) 0.061(4) 0.063(4) -0.016(3) -0.016(3) 0.004(3)
C104 0.109(6) 0.052(4) 0.089(6) -0.007(4) -0.019(5) 0.016(4)
C105 0.087(5) 0.095(6) 0.103(7) -0.021(5) -0.006(5) -0.002(4)
C106 0.049(5) 0.049(6) 0.074(7) 0.005(5) -0.024(4) -0.001(4)
C107 0.058(9) 0.067(8) 0.094(9) -0.012(7) -0.032(7) -0.007(6)
C108 0.060(8) 0.071(9) 0.087(7) 0.003(6) -0.010(6) -0.015(6)
C109 0.125(7) 0.070(4) 0.070(5) 0.011(4) -0.032(4) -0.005(4)
C110 0.112(7) 0.065(4) 0.073(5) 0.017(4) -0.008(5) -0.003(4)
C111 0.133(8) 0.102(7) 0.063(5) 0.009(4) -0.035(5) -0.010(6)
C112 0.045(3) 0.023(2) 0.032(3) 0.0032(19) 0.002(2) 0.0008(18)
C113 0.044(3) 0.025(2) 0.047(3) 0.003(2) 0.004(2) 0.0041(19)
C114 0.040(2) 0.023(2) 0.039(3) 0.002(2) 0.002(2) 0.0006(18)
C115 0.043(2) 0.023(2) 0.034(3) 0.006(2) -0.004(2) 0.0024(18)
C116 0.041(2) 0.025(2) 0.035(3) 0.002(2) -0.004(2) 0.0028(18)
C117 0.040(3) 0.027(2) 0.037(3) 0.005(2) -0.001(2) 0.0013(19)
C118 0.041(3) 0.029(3) 0.055(3) 0.009(2) 0.009(2) 0.003(2)
C119 0.048(3) 0.048(4) 0.071(4) 0.015(3) -0.002(3) -0.010(3)
C120 0.056(4) 0.045(3) 0.086(5) -0.003(3) 0.030(3) 0.000(3)
C121 0.049(3) 0.035(3) 0.062(4) 0.012(3) 0.009(3) -0.005(2)
C122 0.041(3) 0.034(3) 0.053(3) 0.007(2) -0.008(2) 0.008(2)
C123 0.046(4) 0.050(4) 0.130(7) 0.033(4) -0.013(4) 0.013(3)
C124 0.050(3) 0.073(4) 0.055(4) 0.005(3) -0.013(3) 0.004(3)
C125 0.052(3) 0.060(4) 0.065(4) -0.007(3) 0.000(3) 0.017(3)
C126 0.028(2) 0.024(2) 0.036(3) 0.0021(19) -0.0034(19) 0.0014(17)
C127 0.029(2) 0.026(2) 0.039(3) 0.002(2) -0.010(2) 0.0022(17)
C128 0.037(2) 0.027(2) 0.043(3) -0.001(2) -0.010(2) -0.0003(18)
C129 0.039(2) 0.020(2) 0.041(3) 0.003(2) -0.009(2) 0.0010(18)
C130 0.033(2) 0.025(2) 0.038(3) 0.003(2) -0.006(2) 0.0025(17)
C131 0.028(2) 0.026(2) 0.040(3) 0.003(2) -0.008(2) -0.0005(17)
C132 0.040(4) 0.027(4) 0.047(5) 0.002(3) -0.018(3) -0.004(3)
C133 0.036(4) 0.042(5) 0.073(7) -0.003(5) -0.008(4) -0.011(3)
C134 0.053(5) 0.038(5) 0.049(5) -0.002(4) -0.022(4) -0.004(4)
C135 0.049(5) 0.029(4) 0.061(7) 0.005(4) -0.024(5) -0.008(3)
C136 0.038(3) 0.028(3) 0.055(3) 0.006(2) -0.016(2) 0.001(2)
C137 0.042(3) 0.030(3) 0.052(4) 0.005(2) -0.015(3) 0.006(2)
C138 0.040(3) 0.068(5) 0.098(5) 0.035(4) -0.005(3) 0.009(3)
C139 0.068(4) 0.036(3) 0.077(4) -0.003(3) -0.044(3) 0.007(3)
C140 0.034(3) 0.032(3) 0.039(3) 0.002(2) -0.002(2) 0.001(2)
C141 0.057(4) 0.042(3) 0.039(3) 0.000(2) -0.004(3) 0.000(3)
Co3 0.0157(12) 0.081(3) 0.054(2) 0.023(2) 0.0008(12) 0.0017(18)
P81B 0.033(2) 0.065(4) 0.054(3) 0.015(3) 0.010(2) 0.014(2)
P82B 0.019(2) 0.079(4) 0.063(3) 0.028(3) -0.005(2) 0.000(2)
P83B 0.025(2) 0.063(3) 0.061(4) 0.030(3) -0.014(2) -0.018(2)
O81B 0.036(5) 0.039(6) 0.047(6) 0.006(5) 0.006(4) 0.005(4)
O82B 0.028(4) 0.076(8) 0.042(6) 0.028(5) -0.006(4) 0.001(4)
O83B 0.024(4) 0.043(6) 0.039(6) 0.005(5) -0.002(4) -0.010(4)
O84B 0.041(3) 0.078(4) 0.043(3) 0.002(3) 0.002(2) -0.006(3)
O85B 0.072(9) 0.076(7) 0.079(11) 0.003(6) 0.017(8) 0.027(6)
O86B 0.041(7) 0.076(6) 0.072(9) 0.020(5) 0.010(6) 0.001(5)
O87B 0.035(4) 0.060(3) 0.053(2) 0.009(2) -0.006(3) 0.010(3)
O88B 0.054(9) 0.081(10) 0.066(7) 0.011(6) -0.020(6) -0.020(8)
O89B 0.031(6) 0.080(8) 0.064(8) 0.034(6) -0.005(5) -0.012(6)
C242 0.046(13) 0.104(18) 0.050(10) 0.004(10) -0.006(10) -0.004(12)
C243 0.043(13) 0.12(2) 0.049(11) 0.009(13) 0.010(9) 0.016(14)
C244 0.10(3) 0.074(11) 0.13(2) 0.021(11) 0.039(17) 0.028(10)
C245 0.11(2) 0.10(2) 0.19(4) -0.01(2) 0.02(3) 0.022(17)
C246 0.052(17) 0.070(10) 0.064(12) 0.014(9) -0.001(11) 0.000(10)
C247 0.052(18) 0.071(11) 0.068(18) 0.014(9) 0.036(16) -0.008(9)
C248 0.06(2) 0.073(16) 0.063(10) 0.004(10) 0.005(11) -0.001(14)
C249 0.23(8) 0.11(3) 0.076(13) 0.021(17) 0.04(3) 0.02(4)
C250 0.09(2) 0.092(14) 0.079(13) 0.008(10) -0.021(12) -0.001(14)
C251 0.081(19) 0.065(16) 0.078(13) 0.013(10) -0.019(11) -0.007(14)
C252 0.060(13) 0.09(2) 0.071(11) 0.043(13) -0.021(10) -0.026(14)
C253 0.09(2) 0.06(2) 0.041(11) 0.010(11) -0.015(11) -0.041(18)
C254 0.027(9) 0.102(10) 0.069(8) 0.027(7) 0.009(6) 0.001(7)
C255 0.021(7) 0.102(9) 0.071(9) 0.024(7) 0.008(6) 0.005(6)
C256 0.016(7) 0.107(10) 0.073(9) 0.021(7) 0.005(5) -0.003(6)
C257 0.025(7) 0.106(9) 0.083(9) 0.022(7) 0.004(6) -0.006(6)
C258 0.019(7) 0.100(9) 0.076(8) 0.028(6) 0.010(6) -0.001(6)
Dy1 0.02162(10) 0.02184(11) 0.03360(13) -0.00119(9) -0.00311(8) -0.00186(8)
Co1 0.0231(3) 0.0498(5) 0.0519(5) -0.0047(4) -0.0051(3) 0.0025(3)
P1 0.0289(6) 0.0540(9) 0.0428(9) -0.0101(7) -0.0062(6) 0.0005(6)
P2 0.0269(6) 0.0421(8) 0.0570(10) 0.0006(7) 0.0036(6) -0.0037(6)
P3 0.0330(7) 0.0376(8) 0.0492(9) -0.0029(7) -0.0066(6) 0.0078(6)
Si1 0.0493(9) 0.0414(9) 0.0431(9) 0.0040(7) 0.0044(7) -0.0102(7)
O1 0.0284(17) 0.065(3) 0.042(2) -0.0098(19) -0.0027(15) 0.0029(17)
O2 0.0270(17) 0.044(2) 0.062(3) 0.0117(19) 0.0016(16) -0.0044(15)
O3 0.0338(18) 0.0337(19) 0.057(3) -0.0083(17) -0.0080(17) 0.0040(15)
O4 0.038(2) 0.076(3) 0.045(2) -0.005(2) -0.0091(17) 0.0009(19)
O5 0.039(2) 0.058(2) 0.061(3) -0.017(2) -0.0077(19) 0.0013(18)
O6 0.036(2) 0.049(2) 0.084(3) -0.008(2) 0.013(2) -0.0109(17)
O7 0.038(2) 0.061(3) 0.055(2) 0.002(2) 0.0022(18) -0.0013(19)
O8 0.042(2) 0.058(3) 0.065(3) -0.015(2) -0.008(2) 0.0166(19)
O9 0.046(2) 0.041(2) 0.061(3) 0.0040(19) -0.0113(19) 0.0011(17)
N1 0.0280(19) 0.0217(18) 0.042(2) 0.0005(16) 0.0009(17) -0.0001(15)
N2 0.0285(19) 0.0215(18) 0.036(2) -0.0014(15) -0.0008(16) -0.0010(15)
N3 0.030(2) 0.0245(19) 0.031(2) -0.0019(15) -0.0035(16) -0.0016(15)
N4 0.0253(19) 0.0217(18) 0.039(2) -0.0027(15) -0.0032(16) -0.0005(14)
C1 0.024(2) 0.023(2) 0.048(3) -0.0010(19) 0.0016(19) -0.0046(17)
C2 0.041(3) 0.022(2) 0.057(3) 0.001(2) 0.005(2) -0.005(2)
C3 0.039(3) 0.028(2) 0.051(3) 0.005(2) 0.007(2) -0.002(2)
C4 0.023(2) 0.027(2) 0.046(3) 0.0007(19) -0.0005(19) -0.0018(17)
C5 0.025(2) 0.030(2) 0.040(3) 0.0028(19) -0.0015(19) -0.0005(18)
C6 0.023(2) 0.029(2) 0.037(3) -0.0006(18) -0.0012(18) -0.0016(17)
C7 0.037(3) 0.034(2) 0.037(3) -0.002(2) 0.000(2) -0.005(2)
C8 0.041(3) 0.029(2) 0.039(3) -0.007(2) 0.003(2) -0.002(2)
C9 0.033(2) 0.025(2) 0.038(3) -0.0024(18) -0.001(2) -0.0024(18)
C10 0.037(3) 0.022(2) 0.040(3) -0.0038(18) -0.001(2) -0.0010(18)
C11 0.037(3) 0.023(2) 0.039(3) -0.0001(18) 0.000(2) 0.0027(19)
C12 0.063(4) 0.025(2) 0.041(3) 0.005(2) 0.000(3) 0.004(2)
C13 0.054(3) 0.032(3) 0.036(3) 0.006(2) -0.001(2) 0.005(2)
C14 0.028(2) 0.028(2) 0.034(2) 0.0002(18) -0.0018(19) 0.0025(18)
C15 0.027(2) 0.031(2) 0.036(3) -0.0020(18) -0.0017(19) -0.0019(18)
C16 0.024(2) 0.027(2) 0.036(2) -0.0017(18) -0.0038(18) 0.0008(16)
C17 0.037(3) 0.034(2) 0.038(3) -0.009(2) -0.001(2) 0.002(2)
C18 0.041(3) 0.032(3) 0.045(3) -0.007(2) -0.003(2) -0.001(2)
C19 0.028(2) 0.024(2) 0.042(3) -0.0043(18) -0.0066(19) 0.0013(17)
C20 0.024(2) 0.024(2) 0.051(3) -0.0045(19) -0.003(2) 0.0002(17)
C21 0.030(2) 0.030(3) 0.044(3) 0.000(2) 0.000(2) -0.003(2)
C22 0.038(3) 0.035(3) 0.050(3) 0.001(2) 0.004(2) -0.002(2)
C23 0.080(4) 0.051(3) 0.050(4) -0.005(3) 0.018(3) -0.018(3)
C24 0.089(5) 0.051(4) 0.092(6) -0.009(4) 0.022(4) -0.012(3)
C25 0.105(5) 0.077(5) 0.064(5) -0.008(4) 0.000(4) -0.033(4)
C26 0.085(5) 0.064(4) 0.064(4) 0.018(3) -0.003(3) 0.005(3)
C27 0.137(9) 0.080(6) 0.093(6) 0.006(5) -0.008(6) 0.046(6)
C28 0.113(7) 0.080(6) 0.078(5) 0.028(4) -0.004(5) 0.010(5)
C29 0.049(6) 0.042(8) 0.061(7) 0.002(6) 0.008(5) -0.003(5)
C30 0.087(17) 0.09(2) 0.084(10) -0.024(11) 0.017(9) -0.037(15)
C31 0.061(8) 0.067(10) 0.071(9) 0.006(7) 0.010(7) -0.016(7)
C32 0.039(2) 0.025(2) 0.037(3) 0.0013(19) 0.001(2) 0.0033(18)
C33 0.036(2) 0.029(2) 0.044(3) -0.001(2) 0.003(2) -0.0046(19)
C34 0.034(2) 0.030(2) 0.039(3) 0.000(2) 0.001(2) 0.0020(18)
C35 0.042(2) 0.021(2) 0.046(3) -0.003(2) 0.004(2) -0.0007(19)
C36 0.037(2) 0.028(2) 0.048(3) 0.001(2) 0.007(2) 0.0010(19)
C37 0.034(2) 0.027(2) 0.044(3) -0.001(2) 0.009(2) 0.0027(18)
C38 0.034(2) 0.033(3) 0.053(3) -0.004(2) 0.008(2) 0.003(2)
C39 0.048(3) 0.043(3) 0.061(4) -0.001(3) 0.020(3) 0.004(3)
C40 0.038(3) 0.043(3) 0.068(4) -0.007(3) 0.001(3) 0.001(2)
C41 0.039(3) 0.035(3) 0.053(4) -0.005(2) 0.004(3) 0.005(2)
C42 0.042(3) 0.028(3) 0.082(4) 0.000(3) 0.019(3) -0.005(2)
C43 0.053(4) 0.040(3) 0.111(6) -0.003(3) 0.031(4) -0.008(3)
C44 0.091(6) 0.061(5) 0.107(5) -0.006(4) 0.052(4) -0.019(4)
C45 0.052(4) 0.059(5) 0.154(7) 0.014(5) -0.004(4) -0.014(3)
C46 0.039(2) 0.028(2) 0.046(3) -0.003(2) -0.005(2) -0.0009(19)
C47 0.040(3) 0.033(3) 0.058(4) -0.009(2) -0.014(3) 0.005(2)
C48 0.049(3) 0.033(3) 0.061(4) -0.010(2) -0.018(3) 0.010(2)
C49 0.051(3) 0.027(3) 0.054(4) -0.008(2) -0.016(3) 0.005(2)
C50 0.042(3) 0.028(2) 0.041(3) -0.003(2) -0.007(2) -0.0013(19)
C51 0.039(3) 0.024(2) 0.056(4) -0.004(2) -0.008(2) 0.0045(19)
C52 0.046(4) 0.026(4) 0.067(6) -0.011(4) -0.014(4) 0.008(3)
C53 0.048(5) 0.062(7) 0.069(6) -0.019(5) -0.016(4) 0.027(5)
C54 0.062(6) 0.035(5) 0.084(8) 0.004(5) -0.027(5) 0.006(4)
C55 0.045(5) 0.034(6) 0.049(6) -0.003(4) -0.014(4) 0.013(4)
C56 0.041(3) 0.030(3) 0.056(3) -0.004(2) -0.012(2) -0.001(2)
C57 0.050(3) 0.040(3) 0.063(4) -0.009(3) -0.014(3) -0.005(2)
C58 0.046(3) 0.058(4) 0.079(5) -0.011(3) -0.003(3) -0.009(3)
C59 0.059(4) 0.049(4) 0.089(5) 0.010(3) -0.027(4) -0.007(3)
C60 0.035(3) 0.034(3) 0.038(3) 0.000(2) -0.004(2) 0.001(2)
C61 0.055(3) 0.035(3) 0.043(3) 0.003(2) 0.001(3) 0.000(3)
C62 0.045(3) 0.080(4) 0.048(4) 0.009(3) -0.009(3) -0.004(3)
C63 0.046(4) 0.106(6) 0.059(4) -0.006(4) -0.001(3) -0.005(4)
C64 0.055(4) 0.076(4) 0.085(5) -0.037(4) 0.002(4) 0.005(3)
C65 0.084(5) 0.060(4) 0.090(6) -0.024(4) -0.019(5) 0.016(4)
C66 0.049(3) 0.037(3) 0.109(6) -0.001(3) 0.024(4) -0.004(3)
C67 0.074(5) 0.054(4) 0.114(7) -0.015(4) 0.036(4) -0.021(4)
C68 0.060(4) 0.070(4) 0.059(4) 0.013(3) 0.012(3) 0.005(3)
C69 0.074(5) 0.090(6) 0.056(4) 0.002(4) -0.007(4) 0.013(4)
C70 0.075(5) 0.065(4) 0.060(4) -0.016(3) 0.009(3) 0.012(4)
C71 0.188(12) 0.071(5) 0.103(7) -0.029(5) 0.047(7) -0.005(6)
C72 0.062(4) 0.040(3) 0.079(5) 0.009(3) -0.013(3) -0.002(3)
C73 0.074(5) 0.067(5) 0.084(5) 0.024(4) -0.013(4) -0.009(4)
C74 0.028(3) 0.085(4) 0.063(4) 0.005(3) -0.011(2) 0.005(3)
C75 0.018(2) 0.067(4) 0.068(4) -0.004(3) -0.010(2) -0.004(2)
C76 0.028(3) 0.092(4) 0.067(4) 0.001(3) -0.002(3) -0.005(3)
C77 0.026(3) 0.080(4) 0.104(5) -0.020(4) -0.010(3) 0.007(3)
C78 0.038(3) 0.073(4) 0.107(5) 0.004(3) -0.016(3) 0.013(3)
C29A 0.053(5) 0.036(6) 0.052(7) 0.005(5) 0.004(4) -0.009(4)
C30A 0.043(8) 0.050(9) 0.058(7) 0.000(6) 0.001(5) -0.012(7)
C31A 0.053(6) 0.058(8) 0.070(10) 0.003(7) 0.002(5) 0.001(5)
C52A 0.069(7) 0.063(9) 0.094(13) -0.027(9) -0.031(7) 0.035(6)
C53A 0.082(12) 0.111(17) 0.093(13) -0.016(10) -0.023(8) 0.063(11)
C54A 0.086(13) 0.067(9) 0.106(19) -0.023(9) -0.033(12) 0.036(7)
C55A 0.077(12) 0.077(17) 0.096(17) -0.017(13) -0.036(11) 0.030(11)
C232 0.049(6) 0.038(7) 0.065(9) 0.008(5) -0.024(5) -0.011(5)
C233 0.050(8) 0.050(9) 0.073(9) 0.014(6) -0.017(6) -0.010(7)
C234 0.046(7) 0.054(9) 0.077(11) 0.017(8) -0.022(7) -0.014(6)
C235 0.047(8) 0.044(7) 0.074(10) 0.001(7) -0.024(7) -0.012(6)
C206 0.073(7) 0.096(14) 0.075(12) -0.002(10) -0.025(7) -0.017(8)
C207 0.101(17) 0.16(4) 0.109(17) -0.03(2) -0.034(13) -0.032(17)
C208 0.089(11) 0.14(2) 0.11(2) -0.022(17) -0.016(11) -0.013(12)

loop_
_atom_type_symbol
_atom_type_description
_atom_type_scat_dispersion_real
_atom_type_scat_dispersion_imag
_atom_type_scat_source
C C 0.0033 0.0016 'International Tables Vol C Tables 4.2.6.8 and 6.1.1.4'
H H 0.0000 0.0000 'International Tables Vol C Tables 4.2.6.8 and 6.1.1.4'
Co Co 0.3494 0.9721 'International Tables Vol C Tables 4.2.6.8 and 6.1.1.4'
Dy Dy -0.1892 4.4098 'International Tables Vol C Tables 4.2.6.8 and 6.1.1.4'
N N 0.0061 0.0033 'International Tables Vol C Tables 4.2.6.8 and 6.1.1.4'
O O 0.0106 0.0060 'International Tables Vol C Tables 4.2.6.8 and 6.1.1.4'
P P 0.1023 0.0942 'International Tables Vol C Tables 4.2.6.8 and 6.1.1.4'
Si Si 0.0817 0.0704 'International Tables Vol C Tables 4.2.6.8 and 6.1.1.4'

loop_
_geom_angle_atom_site_label_1
_geom_angle_atom_site_label_2
_geom_angle_atom_site_label_3
_geom_angle
O81 Dy2 O83 81.52(18)
O81 Dy2 N81 137.57(16)
O81 Dy2 N82 77.28(15)
O81 Dy2 N83 83.12(16)
O81 Dy2 N84 146.98(16)
O82 Dy2 O81 79.56(17)
O82 Dy2 O83 80.02(18)
O82 Dy2 N81 127.90(16)
O82 Dy2 N82 156.05(16)
O82 Dy2 N83 95.70(16)
O82 Dy2 N84 78.23(15)
O83 Dy2 N81 74.15(15)
O83 Dy2 N82 102.37(17)
O83 Dy2 N83 164.56(16)
O83 Dy2 N84 117.92(16)
N82 Dy2 N81 74.76(13)
N82 Dy2 N83 75.61(14)
N83 Dy2 N81 119.12(13)
N84 Dy2 N81 75.38(14)
N84 Dy2 N82 119.54(13)
N84 Dy2 N83 75.14(14)
O81B Dy2 N81 91.0(3)
O81B Dy2 N82 80.6(3)
O81B Dy2 N83 133.9(3)
O81B Dy2 N84 150.2(3)
O81B Dy2 O82B 80.7(5)
O81B Dy2 O83B 76.8(4)
O82B Dy2 N81 164.8(3)
O82B Dy2 N82 115.9(4)
O82B Dy2 N83 75.3(3)
O82B Dy2 N84 105.9(4)
O82B Dy2 O83B 79.8(4)
O83B Dy2 N81 85.9(3)
O83B Dy2 N82 149.9(3)
O83B Dy2 N83 134.5(3)
O83B Dy2 N84 76.0(3)
P81 Co2 P82 93.37(9)
P81 Co2 P83 90.84(9)
P83 Co2 P82 91.91(9)
C154 Co2 P81 94.4(3)
C154 Co2 P82 152.0(3)
C154 Co2 P83 114.8(3)
C154 Co2 C157 65.3(4)
C154 Co2 C158 38.8(5)
C155 Co2 P81 94.4(3)
C155 Co2 P82 112.9(3)
C155 Co2 P83 154.2(3)
C155 Co2 C154 39.7(4)
C155 Co2 C157 66.5(4)
C155 Co2 C158 66.2(6)
C156 Co2 P81 127.7(3)
C156 Co2 P82 87.5(3)
C156 Co2 P83 141.4(3)
C156 Co2 C154 66.6(4)
C156 Co2 C155 39.8(4)
C156 Co2 C157 40.5(4)
C156 Co2 C158 66.8(6)
C157 Co2 P81 158.8(3)
C157 Co2 P82 102.3(3)
C157 Co2 P83 102.6(3)
C158 Co2 P81 126.5(4)
C158 Co2 P82 140.1(4)
C158 Co2 P83 90.5(5)
C158 Co2 C157 38.7(5)
O81 P81 Co2 117.6(2)
O81 P81 O84 109.7(4)
O81 P81 O85 107.5(3)
O84 P81 Co2 108.0(3)
O85 P81 Co2 114.0(2)
O85 P81 O84 98.3(4)
O82 P82 Co2 119.6(2)
O82 P82 O86 108.3(3)
O82 P82 O87 106.9(3)
O86 P82 Co2 108.1(3)
O86 P82 O87 101.0(4)
O87 P82 Co2 111.3(2)
O83 P83 Co2 118.8(2)
O83 P83 O88 110.0(3)
O83 P83 O89 106.7(5)
O88 P83 Co2 105.4(2)
O88 P83 O89 102.5(4)
O89 P83 Co2 112.3(4)
P81 O81 Dy2 133.6(3)
P82 O82 Dy2 133.9(3)
P83 O83 Dy2 134.8(3)
C142 O84 P81 117.2(7)
C144 O85 P81 120.3(5)
C146 O86 P82 120.3(8)
C148 O87 P82 122.9(6)
C150 O88 P83 118.7(6)
C152 O89 P83 125.4(9)
O84 C142 H14A 109.7
O84 C142 H14B 109.7
H14A C142 H14B 108.2
C143 C142 O84 109.6(10)
C143 C142 H14A 109.7
C143 C142 H14B 109.7
C142 C143 H14C 109.5
C142 C143 H14D 109.5
C142 C143 H14E 109.5
H14C C143 H14D 109.5
H14C C143 H14E 109.5
H14D C143 H14E 109.5
O85 C144 H14F 110.0
O85 C144 H14G 110.0
O85 C144 C145 108.5(9)
H14F C144 H14G 108.4
C145 C144 H14F 110.0
C145 C144 H14G 110.0
C144 C145 H14H 109.5
C144 C145 H14I 109.5
C144 C145 H14J 109.5
H14H C145 H14I 109.5
H14H C145 H14J 109.5
H14I C145 H14J 109.5
O86 C146 H14K 109.7
O86 C146 H14L 109.7
H14K C146 H14L 108.2
C147 C146 O86 110.0(12)
C147 C146 H14K 109.7
C147 C146 H14L 109.7
C146 C147 H14M 109.5
C146 C147 H14N 109.5
C146 C147 H14O 109.5
H14M C147 H14N 109.5
H14M C147 H14O 109.5
H14N C147 H14O 109.5
O87 C148 H14P 109.6
O87 C148 H14Q 109.6
O87 C148 C149 110.3(8)
H14P C148 H14Q 108.1
C149 C148 H14P 109.6
C149 C148 H14Q 109.6
C148 C149 H14R 109.5
C148 C149 H14S 109.5
C148 C149 H14T 109.5
H14R C149 H14S 109.5
H14R C149 H14T 109.5
H14S C149 H14T 109.5
O88 C150 H15A 110.2
O88 C150 H15B 110.2
O88 C150 C151 107.8(11)
H15A C150 H15B 108.5
C151 C150 H15A 110.2
C151 C150 H15B 110.2
C150 C151 H15C 109.5
C150 C151 H15D 109.5
C150 C151 H15E 109.5
H15C C151 H15D 109.5
H15C C151 H15E 109.5
H15D C151 H15E 109.5
O89 C152 H15F 108.9
O89 C152 H15G 108.9
O89 C152 C153 113.4(10)
H15F C152 H15G 107.7
C153 C152 H15F 108.9
C153 C152 H15G 108.9
C152 C153 H15H 109.5
C152 C153 H15I 109.5
C152 C153 H15J 109.5
H15H C153 H15I 109.5
H15H C153 H15J 109.5
H15I C153 H15J 109.5
Co2 C154 H154 125.2
C155 C154 Co2 70.1(5)
C155 C154 H154 125.5
C158 C154 Co2 70.8(11)
C158 C154 H154 125.5
C158 C154 C155 109.0(11)
Co2 C155 H155 125.2
C154 C155 Co2 70.2(5)
C154 C155 H155 126.1
C154 C155 C156 107.7(10)
C156 C155 Co2 70.0(6)
C156 C155 H155 126.1
Co2 C156 H156 124.3
C155 C156 Co2 70.2(6)
C155 C156 H156 126.9
C155 C156 C157 106.3(9)
C157 C156 Co2 70.2(6)
C157 C156 H156 126.9
Co2 C157 H157 125.9
C156 C157 Co2 69.3(6)
C156 C157 H157 125.8
C158 C157 Co2 70.5(11)
C158 C157 C156 108.3(10)
C158 C157 H157 125.8
Co2 C158 H158 124.8
C154 C158 Co2 70.4(10)
C154 C158 H158 125.6
C157 C158 Co2 70.8(9)
C157 C158 C154 108.7(12)
C157 C158 H158 125.6
C102 Si81 C103 107.3(3)
C102 Si81 C106 112.6(5)
C102 Si81 C109 108.3(3)
C102 Si81 C206 103.1(8)
C103 Si81 C206 103.0(8)
C106 Si81 C103 114.0(5)
C106 Si81 C109 107.4(5)
C109 Si81 C103 106.9(4)
C109 Si81 C206 126.9(9)
C81 N81 Dy2 119.4(3)
C84 N81 Dy2 121.3(3)
C84 N81 C81 106.5(4)
C86 N82 Dy2 125.0(3)
C86 N82 C89 106.1(4)
C89 N82 Dy2 125.3(3)
C91 N83 Dy2 124.3(3)
C91 N83 C94 106.6(4)
C94 N83 Dy2 124.5(3)
C96 N84 Dy2 125.7(3)
C96 N84 C99 106.8(4)
C99 N84 Dy2 123.6(3)
N81 C81 C82 109.1(4)
N81 C81 C100 124.9(5)
C100 C81 C82 126.0(4)
C81 C82 H82 126.5
C83 C82 C81 107.0(4)
C83 C82 H82 126.5
C82 C83 H83 126.4
C82 C83 C84 107.2(5)
C84 C83 H83 126.4
N81 C84 C83 110.1(4)
N81 C84 C85 124.4(5)
C85 C84 C83 125.5(5)
C84 C85 C101 117.4(5)
C86 C85 C84 126.7(5)
C86 C85 C101 115.8(5)
N82 C86 C85 124.8(5)
N82 C86 C87 109.7(5)
C85 C86 C87 125.5(5)
C86 C87 H87 126.4
C88 C87 C86 107.2(5)
C88 C87 H87 126.4
C87 C88 H88 126.4
C87 C88 C89 107.1(5)
C89 C88 H88 126.4
N82 C89 C88 109.9(5)
N82 C89 C90 125.0(5)
C90 C89 C88 124.9(5)
C89 C90 C112 116.6(5)
C91 C90 C89 127.1(5)
C91 C90 C112 115.9(5)
N83 C91 C90 125.2(5)
N83 C91 C92 109.2(4)
C90 C91 C92 125.3(5)
C91 C92 H92 126.2
C93 C92 C91 107.7(5)
C93 C92 H92 126.2
C92 C93 H93 126.2
C92 C93 C94 107.5(5)
C94 C93 H93 126.2
N83 C94 C93 109.0(4)
N83 C94 C95 125.2(5)
C95 C94 C93 125.6(5)
C94 C95 C96 126.2(5)
C94 C95 C140 117.6(5)
C96 C95 C140 116.0(5)
N84 C96 C95 125.9(5)
N84 C96 C97 109.5(4)
C95 C96 C97 124.5(5)
C96 C97 H97 126.6
C98 C97 C96 106.9(5)
C98 C97 H97 126.6
C97 C98 H98 126.1
C97 C98 C99 107.9(5)
C99 C98 H98 126.1
N84 C99 C98 108.9(4)
N84 C99 C100 125.5(4)
C100 C99 C98 125.5(4)
C81 C100 C126 118.7(5)
C99 C100 C81 126.2(4)
C99 C100 C126 115.1(4)
C102 C101 C85 177.6(6)
C101 C102 Si81 175.4(5)
Si81 C103 H103 107.8
C104 C103 Si81 111.1(6)
C104 C103 H103 107.8
C105 C103 Si81 112.6(6)
C105 C103 H103 107.8
C105 C103 C104 109.5(7)
C103 C104 H10A 109.5
C103 C104 H10B 109.5
C103 C104 H10C 109.5
H10A C104 H10B 109.5
H10A C104 H10C 109.5
H10B C104 H10C 109.5
C103 C105 H10D 109.5
C103 C105 H10E 109.5
C103 C105 H10F 109.5
H10D C105 H10E 109.5
H10D C105 H10F 109.5
H10E C105 H10F 109.5
Si81 C106 H106 110.4
C107 C106 Si81 111.3(10)
C107 C106 H106 110.4
C108 C106 Si81 109.6(9)
C108 C106 H106 110.4
C108 C106 C107 104.5(13)
C106 C107 H10G 109.5
C106 C107 H10H 109.5
C106 C107 H10I 109.5
H10G C107 H10H 109.5
H10G C107 H10I 109.5
H10H C107 H10I 109.5
C106 C108 H10J 109.5
C106 C108 H10K 109.5
C106 C108 H10L 109.5
H10J C108 H10K 109.5
H10J C108 H10L 109.5
H10K C108 H10L 109.5
Si81 C109 H109 104.9
C110 C109 Si81 115.4(7)
C110 C109 H109 104.9
C110 C109 C111 114.3(8)
C111 C109 Si81 111.2(6)
C111 C109 H109 104.9
C109 C110 H11A 109.5
C109 C110 H11B 109.5
C109 C110 H11C 109.5
H11A C110 H11B 109.5
H11A C110 H11C 109.5
H11B C110 H11C 109.5
C109 C111 H11D 109.5
C109 C111 H11E 109.5
C109 C111 H11F 109.5
H11D C111 H11E 109.5
H11D C111 H11F 109.5
H11E C111 H11F 109.5
C113 C112 C90 119.9(5)
C113 C112 C117 119.5(5)
C117 C112 C90 120.4(5)
C112 C113 H113 119.2
C112 C113 C114 121.5(5)
C114 C113 H113 119.2
C113 C114 C118 119.1(5)
C115 C114 C113 117.7(5)
C115 C114 C118 123.2(5)
C114 C115 H115 118.8
C114 C115 C116 122.5(5)
C116 C115 H115 118.8
C115 C116 C122 123.0(5)
C117 C116 C115 117.6(5)
C117 C116 C122 119.3(5)
C112 C117 C116 121.1(5)
C112 C117 H117 119.5
C116 C117 H117 119.5
C119 C118 C114 109.7(5)
C119 C118 C120 109.3(5)
C119 C118 C121 109.2(5)
C120 C118 C114 109.6(5)
C120 C118 C121 107.5(5)
C121 C118 C114 111.6(5)
C118 C119 H11G 109.5
C118 C119 H11H 109.5
C118 C119 H11I 109.5
H11G C119 H11H 109.5
H11G C119 H11I 109.5
H11H C119 H11I 109.5
C118 C120 H12A 109.5
C118 C120 H12B 109.5
C118 C120 H12C 109.5
H12A C120 H12B 109.5
H12A C120 H12C 109.5
H12B C120 H12C 109.5
C118 C121 H12D 109.5
C118 C121 H12E 109.5
C118 C121 H12F 109.5
H12D C121 H12E 109.5
H12D C121 H12F 109.5
H12E C121 H12F 109.5
C116 C122 C124 107.6(5)
C123 C122 C116 111.9(5)
C123 C122 C124 109.4(6)
C125 C122 C116 110.2(5)
C125 C122 C123 107.5(6)
C125 C122 C124 110.2(5)
C122 C123 H12G 109.5
C122 C123 H12H 109.5
C122 C123 H12I 109.5
H12G C123 H12H 109.5
H12G C123 H12I 109.5
H12H C123 H12I 109.5
C122 C124 H12J 109.5
C122 C124 H12K 109.5
C122 C124 H12L 109.5
H12J C124 H12K 109.5
H12J C124 H12L 109.5
H12K C124 H12L 109.5
C122 C125 H12M 109.5
C122 C125 H12N 109.5
C122 C125 H12O 109.5
H12M C125 H12N 109.5
H12M C125 H12O 109.5
H12N C125 H12O 109.5
C127 C126 C100 119.8(4)
C131 C126 C100 121.9(4)
C131 C126 C127 118.3(4)
C126 C127 H127 119.2
C128 C127 C126 121.7(5)
C128 C127 H127 119.2
C127 C128 C129 117.7(5)
C127 C128 C132 117.7(5)
C127 C128 C232 123.7(8)
C129 C128 C132 124.5(5)
C129 C128 C232 117.5(8)
C128 C129 H129 118.6
C130 C129 C128 122.7(5)
C130 C129 H129 118.6
C129 C130 C136 123.6(4)
C131 C130 C129 117.3(5)
C131 C130 C136 119.1(4)
C126 C131 C130 122.4(5)
C126 C131 H131 118.8
C130 C131 H131 118.8
C128 C132 C134 109.9(8)
C133 C132 C128 108.0(8)
C133 C132 C134 109.2(8)
C133 C132 C135 111.4(10)
C135 C132 C128 110.7(7)
C135 C132 C134 107.7(9)
C132 C133 H13A 109.5
C132 C133 H13B 109.5
C132 C133 H13C 109.5
H13A C133 H13B 109.5
H13A C133 H13C 109.5
H13B C133 H13C 109.5
C132 C134 H13D 109.5
C132 C134 H13E 109.5
C132 C134 H13F 109.5
H13D C134 H13E 109.5
H13D C134 H13F 109.5
H13E C134 H13F 109.5
C132 C135 H13G 109.5
C132 C135 H13H 109.5
C132 C135 H13I 109.5
H13G C135 H13H 109.5
H13G C135 H13I 109.5
H13H C135 H13I 109.5
C130 C136 C137 112.0(4)
C130 C136 C139 108.6(5)
C138 C136 C130 109.5(5)
C138 C136 C137 109.2(5)
C138 C136 C139 110.1(6)
C139 C136 C137 107.3(5)
C136 C137 H13J 109.5
C136 C137 H13K 109.5
C136 C137 H13L 109.5
H13J C137 H13K 109.5
H13J C137 H13L 109.5
H13K C137 H13L 109.5
C136 C138 H13M 109.5
C136 C138 H13N 109.5
C136 C138 H13O 109.5
H13M C138 H13N 109.5
H13M C138 H13O 109.5
H13N C138 H13O 109.5
C136 C139 H13P 109.5
C136 C139 H13Q 109.5
C136 C139 H13R 109.5
H13P C139 H13Q 109.5
H13P C139 H13R 109.5
H13Q C139 H13R 109.5
C141 C140 C95 178.5(6)
C140 C141 H141 180.0
P82B Co3 P81B 92.7(3)
P83B Co3 P81B 93.6(2)
P83B Co3 P82B 92.5(3)
C254 Co3 P81B 89.3(14)
C254 Co3 P82B 133.8(9)
C254 Co3 P83B 133.5(9)
C254 Co3 C255 38.8(8)
C254 Co3 C256 64.7(14)
C255 Co3 P81B 106.1(8)
C255 Co3 P82B 97.2(8)
C255 Co3 P83B 157.5(8)
C256 Co3 P81B 144.8(9)
C256 Co3 P82B 89.6(8)
C256 Co3 P83B 121.4(8)
C256 Co3 C255 38.9(5)
C257 Co3 P81B 147.7(8)
C257 Co3 P82B 119.0(8)
C257 Co3 P83B 91.5(7)
C257 Co3 C254 64.6(13)
C257 Co3 C255 66.0(8)
C257 Co3 C256 39.9(6)
C258 Co3 P81B 109.3(7)
C258 Co3 P82B 154.6(6)
C258 Co3 P83B 98.3(7)
C258 Co3 C254 38.4(9)
C258 Co3 C255 65.3(8)
C258 Co3 C256 65.2(9)
C258 Co3 C257 38.4(5)
O81B P81B Co3 118.1(6)
O81B P81B O84B 108.9(13)
O81B P81B O85B 107.9(9)
O84B P81B Co3 105.7(10)
O85B P81B Co3 112.7(8)
O85B P81B O84B 102.3(13)
O82B P82B Co3 118.5(6)
O82B P82B O86B 107.3(8)
O82B P82B O87B 105.0(10)
O86B P82B Co3 109.1(7)
O86B P82B O87B 103.4(11)
O87B P82B Co3 112.3(10)
O83B P83B Co3 118.9(6)
O83B P83B O88B 107.5(9)
O83B P83B O89B 107.1(7)
O88B P83B Co3 107.1(8)
O89B P83B Co3 115.4(7)
O89B P83B O88B 98.6(10)
P81B O81B Dy2 138.0(8)
P82B O82B Dy2 135.1(8)
P83B O83B Dy2 133.7(7)
C242 O84B P81B 116(2)
C244 O85B P81B 118(2)
C246 O86B P82B 116.1(15)
C248 O87B P82B 127(3)
C250 O88B P83B 115.2(17)
C252 O89B P83B 122.8(15)
O84B C242 H24A 109.8
O84B C242 H24B 109.8
H24A C242 H24B 108.3
C243 C242 O84B 109(2)
C243 C242 H24A 109.8
C243 C242 H24B 109.8
C242 C243 H24C 109.5
C242 C243 H24D 109.5
C242 C243 H24E 109.5
H24C C243 H24D 109.5
H24C C243 H24E 109.5
H24D C243 H24E 109.5
O85B C244 H24F 109.5
O85B C244 H24G 109.5
O85B C244 C245 111(3)
H24F C244 H24G 108.1
C245 C244 H24F 109.5
C245 C244 H24G 109.5
C244 C245 H24H 109.5
C244 C245 H24I 109.5
C244 C245 H24J 109.5
H24H C245 H24I 109.5
H24H C245 H24J 109.5
H24I C245 H24J 109.5
O86B C246 H24K 110.4
O86B C246 H24L 110.4
H24K C246 H24L 108.6
C247 C246 O86B 107(2)
C247 C246 H24K 110.4
C247 C246 H24L 110.4
C246 C247 H24M 109.5
C246 C247 H24N 109.5
C246 C247 H24O 109.5
H24M C247 H24N 109.5
H24M C247 H24O 109.5
H24N C247 H24O 109.5
O87B C248 H24P 108.8
O87B C248 H24Q 108.8
O87B C248 C249 114(3)
H24P C248 H24Q 107.7
C249 C248 H24P 108.8
C249 C248 H24Q 108.8
C248 C249 H24R 109.5
C248 C249 H24S 109.5
C248 C249 H24T 109.5
H24R C249 H24S 109.5
H24R C249 H24T 109.5
H24S C249 H24T 109.5
O88B C250 H25A 109.6
O88B C250 H25B 109.6
O88B C250 C251 110(2)
H25A C250 H25B 108.1
C251 C250 H25A 109.6
C251 C250 H25B 109.6
C250 C251 H25C 109.5
C250 C251 H25D 109.5
C250 C251 H25E 109.5
H25C C251 H25D 109.5
H25C C251 H25E 109.5
H25D C251 H25E 109.5
O89B C252 H25F 110.2
O89B C252 H25G 110.2
O89B C252 C253 108(2)
H25F C252 H25G 108.5
C253 C252 H25F 110.2
C253 C252 H25G 110.2
C252 C253 H25H 109.5
C252 C253 H25I 109.5
C252 C253 H25J 109.5
H25H C253 H25I 109.5
H25H C253 H25J 109.5
H25I C253 H25J 109.5
Co3 C254 H254 123.9
C255 C254 Co3 72(2)
C255 C254 H254 125.0
C258 C254 Co3 71(3)
C258 C254 H254 125.0
C258 C254 C255 110(2)
Co3 C255 H255 125.9
C254 C255 Co3 69(3)
C254 C255 H255 127.2
C254 C255 C256 105.7(18)
C256 C255 Co3 69.3(16)
C256 C255 H255 127.2
Co3 C256 H256 124.0
C255 C256 Co3 71.8(15)
C255 C256 H256 125.8
C255 C256 C257 108.3(17)
C257 C256 Co3 69.9(15)
C257 C256 H256 125.8
Co3 C257 H257 124.3
C256 C257 Co3 70.1(17)
C256 C257 H257 126.4
C258 C257 Co3 70.8(12)
C258 C257 C256 107.1(18)
C258 C257 H257 126.4
Co3 C258 H258 124.3
C254 C258 Co3 71(3)
C254 C258 H258 125.6
C257 C258 Co3 70.9(12)
C257 C258 C254 109(2)
C257 C258 H258 125.6
O1 Dy1 O3 80.75(14)
O1 Dy1 N1 97.11(15)
O1 Dy1 N2 75.46(14)
O1 Dy1 N3 123.70(15)
O1 Dy1 N4 160.07(14)
O2 Dy1 O1 79.55(15)
O2 Dy1 O3 80.14(14)
O2 Dy1 N1 159.89(14)
O2 Dy1 N2 122.55(14)
O2 Dy1 N3 77.24(14)
O2 Dy1 N4 100.97(15)
O3 Dy1 N1 79.75(14)
O3 Dy1 N2 142.38(15)
O3 Dy1 N3 142.08(15)
O3 Dy1 N4 79.74(14)
N2 Dy1 N1 74.84(13)
N3 Dy1 N1 119.77(14)
N3 Dy1 N2 75.42(14)
N3 Dy1 N4 75.24(13)
N4 Dy1 N1 75.46(15)
N4 Dy1 N2 118.96(14)
P1 Co1 P2 92.35(7)
P1 Co1 P3 90.89(6)
P3 Co1 P2 93.27(6)
C74 Co1 P1 92.1(2)
C74 Co1 P2 142.8(2)
C74 Co1 P3 123.5(2)
C74 Co1 C75 40.4(3)
C74 Co1 C76 66.2(3)
C74 Co1 C77 64.1(3)
C74 Co1 C78 37.9(3)
C75 Co1 P1 102.45(19)
C75 Co1 P2 102.8(2)
C75 Co1 P3 158.5(2)
C75 Co1 C77 66.8(3)
C75 Co1 C78 66.8(3)
C76 Co1 P1 141.0(2)
C76 Co1 P2 88.0(2)
C76 Co1 P3 128.1(2)
C76 Co1 C75 40.2(3)
C76 Co1 C77 40.1(3)
C76 Co1 C78 66.5(3)
C77 Co1 P1 154.1(3)
C77 Co1 P2 112.8(3)
C77 Co1 P3 93.9(2)
C77 Co1 C78 38.4(3)
C78 Co1 P1 116.0(3)
C78 Co1 P2 151.0(3)
C78 Co1 P3 92.3(2)
O1 P1 Co1 119.06(17)
O1 P1 O4 106.7(2)
O1 P1 O5 109.6(2)
O4 P1 Co1 112.95(18)
O4 P1 O5 100.7(3)
O5 P1 Co1 106.33(17)
O2 P2 Co1 119.29(17)
O2 P2 O6 107.1(2)
O2 P2 O7 109.8(2)
O6 P2 Co1 110.6(2)
O7 P2 Co1 107.62(18)
O7 P2 O6 100.9(2)
O3 P3 Co1 117.65(16)
O3 P3 O8 107.4(2)
O3 P3 O9 109.9(2)
O8 P3 Co1 114.13(18)
O9 P3 Co1 107.58(17)
O9 P3 O8 98.4(2)
C22 Si1 C23 106.3(3)
C22 Si1 C26 106.4(3)
C22 Si1 C29 104.0(5)
C22 Si1 C29A 110.9(5)
C23 Si1 C26 112.2(4)
C23 Si1 C29 105.7(6)
C23 Si1 C29A 117.7(5)
C26 Si1 C29 121.2(6)
C29A Si1 C26 103.0(5)
P1 O1 Dy1 135.0(2)
P2 O2 Dy1 133.9(2)
P3 O3 Dy1 134.7(2)
C62 O4 P1 122.5(4)
C64 O5 P1 118.7(4)
C66 O6 P2 123.9(4)
C68 O7 P2 118.3(4)
C70 O8 P3 121.0(4)
C72 O9 P3 117.4(4)
C1 N1 Dy1 124.2(3)
C4 N1 Dy1 124.4(3)
C4 N1 C1 106.6(4)
C6 N2 Dy1 122.1(3)
C6 N2 C9 106.2(4)
C9 N2 Dy1 120.7(3)
C11 N3 Dy1 123.8(3)
C14 N3 Dy1 125.1(3)
C14 N3 C11 106.4(4)
C16 N4 Dy1 124.5(3)
C16 N4 C19 105.7(4)
C19 N4 Dy1 124.7(3)
N1 C1 C2 108.9(5)
N1 C1 C20 125.8(5)
C20 C1 C2 125.2(5)
C1 C2 H2 126.2
C3 C2 C1 107.7(5)
C3 C2 H2 126.2
C2 C3 H3 126.7
C2 C3 C4 106.5(5)
C4 C3 H3 126.7
N1 C4 C3 110.3(5)
N1 C4 C5 125.2(5)
C5 C4 C3 124.4(5)
C4 C5 C6 126.0(5)
C4 C5 C21 116.2(5)
C6 C5 C21 117.7(5)
N2 C6 C5 125.1(5)
N2 C6 C7 110.4(4)
C5 C6 C7 124.5(5)
C6 C7 H7 126.8
C8 C7 C6 106.3(5)
C8 C7 H7 126.8
C7 C8 H8 126.0
C7 C8 C9 108.0(5)
C9 C8 H8 126.0
N2 C9 C8 109.0(4)
N2 C9 C10 124.0(5)
C10 C9 C8 126.9(5)
C9 C10 C32 117.5(5)
C11 C10 C9 126.7(5)
C11 C10 C32 115.7(5)
N3 C11 C10 125.3(5)
N3 C11 C12 109.5(5)
C10 C11 C12 125.3(5)
C11 C12 H12 126.2
C13 C12 C11 107.5(5)
C13 C12 H12 126.2
C12 C13 H13 126.8
C12 C13 C14 106.4(5)
C14 C13 H13 126.8
N3 C14 C13 110.2(4)
N3 C14 C15 125.7(5)
C15 C14 C13 124.0(5)
C14 C15 C16 125.7(5)
C14 C15 C60 116.3(5)
C16 C15 C60 117.9(5)
N4 C16 C15 125.2(5)
N4 C16 C17 110.5(4)
C15 C16 C17 124.2(5)
C16 C17 H17 126.5
C18 C17 C16 107.0(5)
C18 C17 H17 126.5
C17 C18 H18 126.6
C17 C18 C19 106.8(5)
C19 C18 H18 126.6
N4 C19 C18 110.0(5)
N4 C19 C20 124.7(5)
C20 C19 C18 125.3(5)
C1 C20 C19 127.0(5)
C1 C20 C46 116.2(5)
C19 C20 C46 116.6(5)
C22 C21 C5 175.2(6)
C21 C22 Si1 178.2(6)
Si1 C23 H23 107.9
C24 C23 Si1 112.9(5)
C24 C23 H23 107.9
C25 C23 Si1 111.2(6)
C25 C23 H23 107.9
C25 C23 C24 108.8(6)
C23 C24 H24U 109.5
C23 C24 H24V 109.5
C23 C24 H24W 109.5
H24U C24 H24V 109.5
H24U C24 H24W 109.5
H24V C24 H24W 109.5
C23 C25 H25K 109.5
C23 C25 H25L 109.5
C23 C25 H25M 109.5
H25K C25 H25L 109.5
H25K C25 H25M 109.5
H25L C25 H25M 109.5
Si1 C26 H26 106.3
C27 C26 Si1 113.4(6)
C27 C26 H26 106.3
C27 C26 C28 111.3(7)
C28 C26 Si1 112.7(6)
C28 C26 H26 106.3
C26 C27 H27A 109.5
C26 C27 H27B 109.5
C26 C27 H27C 109.5
H27A C27 H27B 109.5
H27A C27 H27C 109.5
H27B C27 H27C 109.5
C26 C28 H28A 109.5
C26 C28 H28B 109.5
C26 C28 H28C 109.5
H28A C28 H28B 109.5
H28A C28 H28C 109.5
H28B C28 H28C 109.5
Si1 C29 H29 106.0
C30 C29 Si1 114.1(15)
C30 C29 H29 106.0
C31 C29 Si1 115.2(11)
C31 C29 H29 106.0
C31 C29 C30 108.9(16)
C29 C30 H30A 109.5
C29 C30 H30B 109.5
C29 C30 H30C 109.5
H30A C30 H30B 109.5
H30A C30 H30C 109.5
H30B C30 H30C 109.5
C29 C31 H31A 109.5
C29 C31 H31B 109.5
C29 C31 H31C 109.5
H31A C31 H31B 109.5
H31A C31 H31C 109.5
H31B C31 H31C 109.5
C33 C32 C10 120.3(5)
C33 C32 C37 119.3(5)
C37 C32 C10 120.4(5)
C32 C33 H33 119.2
C34 C33 C32 121.7(5)
C34 C33 H33 119.2
C33 C34 C35 117.2(5)
C33 C34 C38 119.0(5)
C35 C34 C38 123.8(5)
C34 C35 H35 118.7
C36 C35 C34 122.7(5)
C36 C35 H35 118.7
C35 C36 C42 122.6(5)
C37 C36 C35 117.7(5)
C37 C36 C42 119.6(5)
C32 C37 H37 119.3
C36 C37 C32 121.4(5)
C36 C37 H37 119.3
C34 C38 C39 109.8(5)
C34 C38 C40 107.6(5)
C34 C38 C41 112.3(4)
C39 C38 C40 109.2(5)
C39 C38 C41 108.2(5)
C41 C38 C40 109.7(5)
C38 C39 H39A 109.5
C38 C39 H39B 109.5
C38 C39 H39C 109.5
H39A C39 H39B 109.5
H39A C39 H39C 109.5
H39B C39 H39C 109.5
C38 C40 H40A 109.5
C38 C40 H40B 109.5
C38 C40 H40C 109.5
H40A C40 H40B 109.5
H40A C40 H40C 109.5
H40B C40 H40C 109.5
C38 C41 H41A 109.5
C38 C41 H41B 109.5
C38 C41 H41C 109.5
H41A C41 H41B 109.5
H41A C41 H41C 109.5
H41B C41 H41C 109.5
C43 C42 C36 113.4(5)
C43 C42 C44 109.3(6)
C43 C42 C45 107.6(7)
C44 C42 C36 110.2(6)
C44 C42 C45 107.7(7)
C45 C42 C36 108.4(5)
C42 C43 H43A 109.5
C42 C43 H43B 109.5
C42 C43 H43C 109.5
H43A C43 H43B 109.5
H43A C43 H43C 109.5
H43B C43 H43C 109.5
C42 C44 H44A 109.5
C42 C44 H44B 109.5
C42 C44 H44C 109.5
H44A C44 H44B 109.5
H44A C44 H44C 109.5
H44B C44 H44C 109.5
C42 C45 H45A 109.5
C42 C45 H45B 109.5
C42 C45 H45C 109.5
H45A C45 H45B 109.5
H45A C45 H45C 109.5
H45B C45 H45C 109.5
C47 C46 C20 120.2(5)
C47 C46 C51 120.1(5)
C51 C46 C20 119.6(5)
C46 C47 H47 119.8
C46 C47 C48 120.4(5)
C48 C47 H47 119.8
C47 C48 C49 118.0(5)
C47 C48 C52 122.2(6)
C47 C48 C52A 117.0(11)
C49 C48 C52 119.4(6)
C49 C48 C52A 122.6(10)
C48 C49 H49 118.6
C50 C49 C48 122.8(5)
C50 C49 H49 118.6
C49 C50 C51 117.6(5)
C49 C50 C56 123.1(5)
C51 C50 C56 119.3(5)
C46 C51 C50 121.0(5)
C46 C51 H51 119.5
C50 C51 H51 119.5
C53 C52 C48 106.9(8)
C53 C52 C54 107.7(9)
C53 C52 C55 110.6(9)
C54 C52 C48 112.6(8)
C55 C52 C48 111.8(10)
C55 C52 C54 107.2(9)
C52 C53 H53A 109.5
C52 C53 H53B 109.5
C52 C53 H53C 109.5
H53A C53 H53B 109.5
H53A C53 H53C 109.5
H53B C53 H53C 109.5
C52 C54 H54A 109.5
C52 C54 H54B 109.5
C52 C54 H54C 109.5
H54A C54 H54B 109.5
H54A C54 H54C 109.5
H54B C54 H54C 109.5
C52 C55 H55A 109.5
C52 C55 H55B 109.5
C52 C55 H55C 109.5
H55A C55 H55B 109.5
H55A C55 H55C 109.5
H55B C55 H55C 109.5
C57 C56 C50 111.2(5)
C58 C56 C50 108.9(5)
C58 C56 C57 108.9(5)
C59 C56 C50 110.4(5)
C59 C56 C57 107.8(5)
C59 C56 C58 109.5(6)
C56 C57 H57A 109.5
C56 C57 H57B 109.5
C56 C57 H57C 109.5
H57A C57 H57B 109.5
H57A C57 H57C 109.5
H57B C57 H57C 109.5
C56 C58 H58A 109.5
C56 C58 H58B 109.5
C56 C58 H58C 109.5
H58A C58 H58B 109.5
H58A C58 H58C 109.5
H58B C58 H58C 109.5
C56 C59 H59A 109.5
C56 C59 H59B 109.5
C56 C59 H59C 109.5
H59A C59 H59B 109.5
H59A C59 H59C 109.5
H59B C59 H59C 109.5
C61 C60 C15 177.9(6)
C60 C61 H61 180.0
O4 C62 H62A 109.3
O4 C62 H62B 109.3
O4 C62 C63 111.8(6)
H62A C62 H62B 107.9
C63 C62 H62A 109.3
C63 C62 H62B 109.3
C62 C63 H63A 109.5
C62 C63 H63B 109.5
C62 C63 H63C 109.5
H63A C63 H63B 109.5
H63A C63 H63C 109.5
H63B C63 H63C 109.5
O5 C64 H64A 110.0
O5 C64 H64B 110.0
O5 C64 C65 108.6(6)
H64A C64 H64B 108.3
C65 C64 H64A 110.0
C65 C64 H64B 110.0
C64 C65 H65A 109.5
C64 C65 H65B 109.5
C64 C65 H65C 109.5
H65A C65 H65B 109.5
H65A C65 H65C 109.5
H65B C65 H65C 109.5
O6 C66 H66A 110.1
O6 C66 H66B 110.1
O6 C66 C67 108.2(6)
H66A C66 H66B 108.4
C67 C66 H66A 110.1
C67 C66 H66B 110.1
C66 C67 H67A 109.5
C66 C67 H67B 109.5
C66 C67 H67C 109.5
H67A C67 H67B 109.5
H67A C67 H67C 109.5
H67B C67 H67C 109.5
O7 C68 H68A 109.8
O7 C68 H68B 109.8
H68A C68 H68B 108.2
C69 C68 O7 109.5(6)
C69 C68 H68A 109.8
C69 C68 H68B 109.8
C68 C69 H69A 109.5
C68 C69 H69B 109.5
C68 C69 H69C 109.5
H69A C69 H69B 109.5
H69A C69 H69C 109.5
H69B C69 H69C 109.5
O8 C70 H70A 109.8
O8 C70 H70B 109.8
O8 C70 C71 109.2(7)
H70A C70 H70B 108.3
C71 C70 H70A 109.8
C71 C70 H70B 109.8
C70 C71 H71A 109.5
C70 C71 H71B 109.5
C70 C71 H71C 109.5
H71A C71 H71B 109.5
H71A C71 H71C 109.5
H71B C71 H71C 109.5
O9 C72 H72A 109.7
O9 C72 H72B 109.7
O9 C72 C73 110.0(6)
H72A C72 H72B 108.2
C73 C72 H72A 109.7
C73 C72 H72B 109.7
C72 C73 H73A 109.5
C72 C73 H73B 109.5
C72 C73 H73C 109.5
H73A C73 H73B 109.5
H73A C73 H73C 109.5
H73B C73 H73C 109.5
Co1 C74 H74 125.2
C75 C74 Co1 70.2(4)
C75 C74 H74 124.5
C78 C74 Co1 71.6(4)
C78 C74 H74 124.5
C78 C74 C75 110.9(7)
Co1 C75 H75 124.9
C74 C75 Co1 69.4(3)
C74 C75 H75 127.7
C76 C75 Co1 69.7(3)
C76 C75 C74 104.6(7)
C76 C75 H75 127.7
Co1 C76 H76 124.6
C75 C76 Co1 70.2(3)
C75 C76 H76 126.5
C77 C76 Co1 70.3(4)
C77 C76 C75 107.0(7)
C77 C76 H76 126.5
Co1 C77 H77 125.7
C76 C77 Co1 69.6(4)
C76 C77 H77 125.5
C78 C77 Co1 70.8(4)
C78 C77 C76 109.1(8)
C78 C77 H77 125.5
Co1 C78 H78 124.5
C74 C78 Co1 70.5(4)
C74 C78 C77 108.4(8)
C74 C78 H78 125.8
C77 C78 Co1 70.8(4)
C77 C78 H78 125.8
Si1 C29A H29A 106.4
C30A C29A Si1 114.0(12)
C30A C29A H29A 106.4
C31A C29A Si1 112.9(10)
C31A C29A H29A 106.4
C31A C29A C30A 110.2(13)
C29A C30A H30D 109.5
C29A C30A H30E 109.5
C29A C30A H30F 109.5
H30D C30A H30E 109.5
H30D C30A H30F 109.5
H30E C30A H30F 109.5
C29A C31A H31D 109.5
C29A C31A H31E 109.5
C29A C31A H31F 109.5
H31D C31A H31E 109.5
H31D C31A H31F 109.5
H31E C31A H31F 109.5
C53A C52A C48 116.1(18)
C53A C52A C54A 107.0(18)
C53A C52A C55A 107.7(19)
C54A C52A C48 106.5(16)
C55A C52A C48 113(2)
C55A C52A C54A 105.6(19)
C52A C53A H53D 109.5
C52A C53A H53E 109.5
C52A C53A H53F 109.5
H53D C53A H53E 109.5
H53D C53A H53F 109.5
H53E C53A H53F 109.5
C52A C54A H54D 109.5
C52A C54A H54E 109.5
C52A C54A H54F 109.5
H54D C54A H54E 109.5
H54D C54A H54F 109.5
H54E C54A H54F 109.5
C52A C55A H55D 109.5
C52A C55A H55E 109.5
C52A C55A H55F 109.5
H55D C55A H55E 109.5
H55D C55A H55F 109.5
H55E C55A H55F 109.5
C233 C232 C128 115.6(13)
C233 C232 C234 109.3(14)
C233 C232 C235 108.0(15)
C234 C232 C128 112.0(13)
C235 C232 C128 106.5(12)
C235 C232 C234 104.9(15)
C232 C233 H23A 109.5
C232 C233 H23B 109.5
C232 C233 H23C 109.5
H23A C233 H23B 109.5
H23A C233 H23C 109.5
H23B C233 H23C 109.5
C232 C234 H23D 109.5
C232 C234 H23E 109.5
C232 C234 H23F 109.5
H23D C234 H23E 109.5
H23D C234 H23F 109.5
H23E C234 H23F 109.5
C232 C235 H23G 109.5
C232 C235 H23H 109.5
C232 C235 H23I 109.5
H23G C235 H23H 109.5
H23G C235 H23I 109.5
H23H C235 H23I 109.5
Si81 C206 H206 107.5
C207 C206 Si81 113(2)
C207 C206 H206 107.5
C208 C206 Si81 121(2)
C208 C206 H206 107.5
C208 C206 C207 100(2)
C206 C207 H20A 109.5
C206 C207 H20B 109.5
C206 C207 H20C 109.5
H20A C207 H20B 109.5
H20A C207 H20C 109.5
H20B C207 H20C 109.5
C206 C208 H20D 109.5
C206 C208 H20E 109.5
C206 C208 H20F 109.5
H20D C208 H20E 109.5
H20D C208 H20F 109.5
H20E C208 H20F 109.5

loop_
_geom_bond_atom_site_label_1
_geom_bond_atom_site_label_2
_geom_bond_distance
Dy2 O81 2.288(4)
Dy2 O82 2.256(4)
Dy2 O83 2.297(5)
Dy2 N81 2.405(4)
Dy2 N82 2.400(4)
Dy2 N83 2.403(4)
Dy2 N84 2.390(4)
Dy2 O81B 2.245(12)
Dy2 O82B 2.342(11)
Dy2 O83B 2.363(11)
Co2 P81 2.153(2)
Co2 P82 2.190(2)
Co2 P83 2.159(3)
Co2 C154 2.061(8)
Co2 C155 2.059(8)
Co2 C156 2.056(12)
Co2 C157 2.069(9)
Co2 C158 2.07(2)
P81 O81 1.496(5)
P81 O84 1.626(7)
P81 O85 1.601(6)
P82 O82 1.501(5)
P82 O86 1.605(8)
P82 O87 1.613(5)
P83 O83 1.509(5)
P83 O88 1.622(6)
P83 O89 1.625(9)
O84 C142 1.473(11)
O85 C144 1.384(11)
O86 C146 1.458(13)
O87 C148 1.443(10)
O88 C150 1.448(12)
O89 C152 1.413(13)
C142 H14A 0.9900
C142 H14B 0.9900
C142 C143 1.466(15)
C143 H14C 0.9800
C143 H14D 0.9800
C143 H14E 0.9800
C144 H14F 0.9900
C144 H14G 0.9900
C144 C145 1.546(12)
C145 H14H 0.9800
C145 H14I 0.9800
C145 H14J 0.9800
C146 H14K 0.9900
C146 H14L 0.9900
C146 C147 1.393(16)
C147 H14M 0.9800
C147 H14N 0.9800
C147 H14O 0.9800
C148 H14P 0.9900
C148 H14Q 0.9900
C148 C149 1.516(15)
C149 H14R 0.9800
C149 H14S 0.9800
C149 H14T 0.9800
C150 H15A 0.9900
C150 H15B 0.9900
C150 C151 1.476(16)
C151 H15C 0.9800
C151 H15D 0.9800
C151 H15E 0.9800
C152 H15F 0.9900
C152 H15G 0.9900
C152 C153 1.460(15)
C153 H15H 0.9800
C153 H15I 0.9800
C153 H15J 0.9800
C154 H154 0.9500
C154 C155 1.397(14)
C154 C158 1.370(18)
C155 H155 0.9500
C155 C156 1.400(12)
C156 H156 0.9500
C156 C157 1.429(13)
C157 H157 0.9500
C157 C158 1.370(16)
C158 H158 0.9500
Si81 C102 1.837(6)
Si81 C103 1.898(8)
Si81 C106 1.863(10)
Si81 C109 1.888(9)
Si81 C206 1.921(17)
N81 C81 1.377(6)
N81 C84 1.364(7)
N82 C86 1.365(7)
N82 C89 1.375(6)
N83 C91 1.375(6)
N83 C94 1.376(7)
N84 C96 1.365(7)
N84 C99 1.373(6)
C81 C82 1.444(7)
C81 C100 1.412(7)
C82 H82 0.9500
C82 C83 1.349(7)
C83 H83 0.9500
C83 C84 1.432(7)
C84 C85 1.417(7)
C85 C86 1.409(7)
C85 C101 1.442(8)
C86 C87 1.440(7)
C87 H87 0.9500
C87 C88 1.343(8)
C88 H88 0.9500
C88 C89 1.430(7)
C89 C90 1.421(8)
C90 C91 1.401(7)
C90 C112 1.503(7)
C91 C92 1.432(7)
C92 H92 0.9500
C92 C93 1.337(8)
C93 H93 0.9500
C93 C94 1.438(7)
C94 C95 1.399(7)
C95 C96 1.408(7)
C95 C140 1.429(8)
C96 C97 1.448(7)
C97 H97 0.9500
C97 C98 1.335(8)
C98 H98 0.9500
C98 C99 1.444(7)
C99 C100 1.412(7)
C100 C126 1.487(7)
C101 C102 1.214(8)
C103 H103 1.0000
C103 C104 1.524(11)
C103 C105 1.514(12)
C104 H10A 0.9800
C104 H10B 0.9800
C104 H10C 0.9800
C105 H10D 0.9800
C105 H10E 0.9800
C105 H10F 0.9800
C106 H106 1.0000
C106 C107 1.574(16)
C106 C108 1.502(15)
C107 H10G 0.9800
C107 H10H 0.9800
C107 H10I 0.9800
C108 H10J 0.9800
C108 H10K 0.9800
C108 H10L 0.9800
C109 H109 1.0000
C109 C110 1.452(12)
C109 C111 1.535(12)
C110 H11A 0.9800
C110 H11B 0.9800
C110 H11C 0.9800
C111 H11D 0.9800
C111 H11E 0.9800
C111 H11F 0.9800
C112 C113 1.380(7)
C112 C117 1.391(7)
C113 H113 0.9500
C113 C114 1.393(7)
C114 C115 1.389(7)
C114 C118 1.544(7)
C115 H115 0.9500
C115 C116 1.402(7)
C116 C117 1.393(7)
C116 C122 1.531(7)
C117 H117 0.9500
C118 C119 1.524(9)
C118 C120 1.528(8)
C118 C121 1.534(7)
C119 H11G 0.9800
C119 H11H 0.9800
C119 H11I 0.9800
C120 H12A 0.9800
C120 H12B 0.9800
C120 H12C 0.9800
C121 H12D 0.9800
C121 H12E 0.9800
C121 H12F 0.9800
C122 C123 1.524(9)
C122 C124 1.541(9)
C122 C125 1.521(9)
C123 H12G 0.9800
C123 H12H 0.9800
C123 H12I 0.9800
C124 H12J 0.9800
C124 H12K 0.9800
C124 H12L 0.9800
C125 H12M 0.9800
C125 H12N 0.9800
C125 H12O 0.9800
C126 C127 1.403(7)
C126 C131 1.385(7)
C127 H127 0.9500
C127 C128 1.383(7)
C128 C129 1.398(7)
C128 C132 1.541(10)
C128 C232 1.567(14)
C129 H129 0.9500
C129 C130 1.395(7)
C130 C131 1.388(7)
C130 C136 1.526(7)
C131 H131 0.9500
C132 C133 1.496(15)
C132 C134 1.551(14)
C132 C135 1.524(11)
C133 H13A 0.9800
C133 H13B 0.9800
C133 H13C 0.9800
C134 H13D 0.9800
C134 H13E 0.9800
C134 H13F 0.9800
C135 H13G 0.9800
C135 H13H 0.9800
C135 H13I 0.9800
C136 C137 1.537(7)
C136 C138 1.525(9)
C136 C139 1.533(9)
C137 H13J 0.9800
C137 H13K 0.9800
C137 H13L 0.9800
C138 H13M 0.9800
C138 H13N 0.9800
C138 H13O 0.9800
C139 H13P 0.9800
C139 H13Q 0.9800
C139 H13R 0.9800
C140 C141 1.169(8)
C141 H141 0.9500
Co3 P81B 2.194(8)
Co3 P82B 2.139(7)
Co3 P83B 2.135(8)
Co3 C254 2.08(7)
Co3 C255 2.12(2)
Co3 C256 2.09(3)
Co3 C257 2.08(2)
Co3 C258 2.08(2)
P81B O81B 1.508(11)
P81B O84B 1.627(17)
P81B O85B 1.588(13)
P82B O82B 1.524(11)
P82B O86B 1.596(14)
P82B O87B 1.614(16)
P83B O83B 1.486(10)
P83B O88B 1.668(14)
P83B O89B 1.607(12)
O84B C242 1.47(2)
O85B C244 1.39(2)
O86B C246 1.47(2)
O87B C248 1.43(2)
O88B C250 1.45(2)
O89B C252 1.432(19)
C242 H24A 0.9900
C242 H24B 0.9900
C242 C243 1.46(2)
C243 H24C 0.9800
C243 H24D 0.9800
C243 H24E 0.9800
C244 H24F 0.9900
C244 H24G 0.9900
C244 C245 1.55(2)
C245 H24H 0.9800
C245 H24I 0.9800
C245 H24J 0.9800
C246 H24K 0.9900
C246 H24L 0.9900
C246 C247 1.39(2)
C247 H24M 0.9800
C247 H24N 0.9800
C247 H24O 0.9800
C248 H24P 0.9900
C248 H24Q 0.9900
C248 C249 1.50(2)
C249 H24R 0.9800
C249 H24S 0.9800
C249 H24T 0.9800
C250 H25A 0.9900
C250 H25B 0.9900
C250 C251 1.49(2)
C251 H25C 0.9800
C251 H25D 0.9800
C251 H25E 0.9800
C252 H25F 0.9900
C252 H25G 0.9900
C252 C253 1.47(2)
C253 H25H 0.9800
C253 H25I 0.9800
C253 H25J 0.9800
C254 H254 0.9500
C254 C255 1.399(17)
C254 C258 1.37(2)
C255 H255 0.9500
C255 C256 1.402(15)
C256 H256 0.9500
C256 C257 1.424(15)
C257 H257 0.9500
C257 C258 1.370(18)
C258 H258 0.9500
Dy1 O1 2.281(4)
Dy1 O2 2.278(4)
Dy1 O3 2.283(4)
Dy1 N1 2.401(4)
Dy1 N2 2.397(4)
Dy1 N3 2.380(4)
Dy1 N4 2.388(4)
Co1 P1 2.1575(17)
Co1 P2 2.1723(19)
Co1 P3 2.1611(17)
Co1 C74 2.061(7)
Co1 C75 2.073(6)
Co1 C76 2.066(6)
Co1 C77 2.075(7)
Co1 C78 2.075(7)
P1 O1 1.512(4)
P1 O4 1.603(5)
P1 O5 1.612(5)
P2 O2 1.505(4)
P2 O6 1.610(4)
P2 O7 1.605(5)
P3 O3 1.505(4)
P3 O8 1.611(4)
P3 O9 1.610(5)
Si1 C22 1.830(6)
Si1 C23 1.882(7)
Si1 C26 1.905(8)
Si1 C29 1.912(12)
Si1 C29A 1.894(11)
O4 C62 1.431(8)
O5 C64 1.446(8)
O6 C66 1.418(7)
O7 C68 1.464(8)
O8 C70 1.417(9)
O9 C72 1.462(8)
N1 C1 1.378(6)
N1 C4 1.356(7)
N2 C6 1.362(6)
N2 C9 1.392(6)
N3 C11 1.374(6)
N3 C14 1.361(7)
N4 C16 1.354(7)
N4 C19 1.387(6)
C1 C2 1.446(7)
C1 C20 1.397(8)
C2 H2 0.9500
C2 C3 1.341(8)
C3 H3 0.9500
C3 C4 1.445(7)
C4 C5 1.414(7)
C5 C6 1.420(7)
C5 C21 1.435(8)
C6 C7 1.439(7)
C7 H7 0.9500
C7 C8 1.357(7)
C8 H8 0.9500
C8 C9 1.427(7)
C9 C10 1.416(7)
C10 C11 1.410(7)
C10 C32 1.499(7)
C11 C12 1.440(7)
C12 H12 0.9500
C12 C13 1.348(8)
C13 H13 0.9500
C13 C14 1.447(7)
C14 C15 1.410(7)
C15 C16 1.417(7)
C15 C60 1.437(8)
C16 C17 1.446(7)
C17 H17 0.9500
C17 C18 1.345(8)
C18 H18 0.9500
C18 C19 1.438(8)
C19 C20 1.410(7)
C20 C46 1.504(7)
C21 C22 1.200(8)
C23 H23 1.0000
C23 C24 1.515(11)
C23 C25 1.515(11)
C24 H24U 0.9800
C24 H24V 0.9800
C24 H24W 0.9800
C25 H25K 0.9800
C25 H25L 0.9800
C25 H25M 0.9800
C26 H26 1.0000
C26 C27 1.516(12)
C26 C28 1.524(11)
C27 H27A 0.9800
C27 H27B 0.9800
C27 H27C 0.9800
C28 H28A 0.9800
C28 H28B 0.9800
C28 H28C 0.9800
C29 H29 1.0000
C29 C30 1.507(16)
C29 C31 1.501(15)
C30 H30A 0.9800
C30 H30B 0.9800
C30 H30C 0.9800
C31 H31A 0.9800
C31 H31B 0.9800
C31 H31C 0.9800
C32 C33 1.391(7)
C32 C37 1.396(7)
C33 H33 0.9500
C33 C34 1.389(7)
C34 C35 1.408(7)
C34 C38 1.526(7)
C35 H35 0.9500
C35 C36 1.400(7)
C36 C37 1.387(7)
C36 C42 1.535(7)
C37 H37 0.9500
C38 C39 1.527(8)
C38 C40 1.539(9)
C38 C41 1.531(8)
C39 H39A 0.9800
C39 H39B 0.9800
C39 H39C 0.9800
C40 H40A 0.9800
C40 H40B 0.9800
C40 H40C 0.9800
C41 H41A 0.9800
C41 H41B 0.9800
C41 H41C 0.9800
C42 C43 1.504(8)
C42 C44 1.513(11)
C42 C45 1.532(11)
C43 H43A 0.9800
C43 H43B 0.9800
C43 H43C 0.9800
C44 H44A 0.9800
C44 H44B 0.9800
C44 H44C 0.9800
C45 H45A 0.9800
C45 H45B 0.9800
C45 H45C 0.9800
C46 C47 1.384(7)
C46 C51 1.386(7)
C47 H47 0.9500
C47 C48 1.391(8)
C48 C49 1.392(8)
C48 C52 1.544(10)
C48 C52A 1.566(15)
C49 H49 0.9500
C49 C50 1.385(8)
C50 C51 1.390(7)
C50 C56 1.544(8)
C51 H51 0.9500
C52 C53 1.499(14)
C52 C54 1.531(14)
C52 C55 1.516(11)
C53 H53A 0.9800
C53 H53B 0.9800
C53 H53C 0.9800
C54 H54A 0.9800
C54 H54B 0.9800
C54 H54C 0.9800
C55 H55A 0.9800
C55 H55B 0.9800
C55 H55C 0.9800
C56 C57 1.529(8)
C56 C58 1.527(9)
C56 C59 1.525(9)
C57 H57A 0.9800
C57 H57B 0.9800
C57 H57C 0.9800
C58 H58A 0.9800
C58 H58B 0.9800
C58 H58C 0.9800
C59 H59A 0.9800
C59 H59B 0.9800
C59 H59C 0.9800
C60 C61 1.166(8)
C61 H61 0.9500
C62 H62A 0.9900
C62 H62B 0.9900
C62 C63 1.483(10)
C63 H63A 0.9800
C63 H63B 0.9800
C63 H63C 0.9800
C64 H64A 0.9900
C64 H64B 0.9900
C64 C65 1.499(10)
C65 H65A 0.9800
C65 H65B 0.9800
C65 H65C 0.9800
C66 H66A 0.9900
C66 H66B 0.9900
C66 C67 1.526(10)
C67 H67A 0.9800
C67 H67B 0.9800
C67 H67C 0.9800
C68 H68A 0.9900
C68 H68B 0.9900
C68 C69 1.443(10)
C69 H69A 0.9800
C69 H69B 0.9800
C69 H69C 0.9800
C70 H70A 0.9900
C70 H70B 0.9900
C70 C71 1.454(11)
C71 H71A 0.9800
C71 H71B 0.9800
C71 H71C 0.9800
C72 H72A 0.9900
C72 H72B 0.9900
C72 C73 1.470(10)
C73 H73A 0.9800
C73 H73B 0.9800
C73 H73C 0.9800
C74 H74 0.9500
C74 C75 1.427(10)
C74 C78 1.343(11)
C75 H75 0.9500
C75 C76 1.421(10)
C76 H76 0.9500
C76 C77 1.421(11)
C77 H77 0.9500
C77 C78 1.365(12)
C78 H78 0.9500
C29A H29A 1.0000
C29A C30A 1.508(14)
C29A C31A 1.484(14)
C30A H30D 0.9800
C30A H30E 0.9800
C30A H30F 0.9800
C31A H31D 0.9800
C31A H31E 0.9800
C31A H31F 0.9800
C52A C53A 1.49(2)
C52A C54A 1.53(2)
C52A C55A 1.529(17)
C53A H53D 0.9800
C53A H53E 0.9800
C53A H53F 0.9800
C54A H54D 0.9800
C54A H54E 0.9800
C54A H54F 0.9800
C55A H55D 0.9800
C55A H55E 0.9800
C55A H55F 0.9800
C232 C233 1.504(19)
C232 C234 1.547(19)
C232 C235 1.535(17)
C233 H23A 0.9800
C233 H23B 0.9800
C233 H23C 0.9800
C234 H23D 0.9800
C234 H23E 0.9800
C234 H23F 0.9800
C235 H23G 0.9800
C235 H23H 0.9800
C235 H23I 0.9800
C206 H206 1.0000
C206 C207 1.58(2)
C206 C208 1.52(2)
C207 H20A 0.9800
C207 H20B 0.9800
C207 H20C 0.9800
C208 H20D 0.9800
C208 H20E 0.9800
C208 H20F 0.9800

loop_
_geom_torsion_atom_site_label_1
_geom_torsion_atom_site_label_2
_geom_torsion_atom_site_label_3
_geom_torsion_atom_site_label_4
_geom_torsion
Dy2 N81 C81 C82 140.2(3)
Dy2 N81 C81 C100 -41.9(6)
Dy2 N81 C84 C83 -140.3(3)
Dy2 N81 C84 C85 40.7(6)
Dy2 N82 C86 C85 -23.2(7)
Dy2 N82 C86 C87 158.1(4)
Dy2 N82 C89 C88 -157.6(4)
Dy2 N82 C89 C90 25.6(7)
Dy2 N83 C91 C90 -31.5(6)
Dy2 N83 C91 C92 155.3(3)
Dy2 N83 C94 C93 -154.6(3)
Dy2 N83 C94 C95 30.5(6)
Dy2 N84 C96 C95 -24.1(6)
Dy2 N84 C96 C97 158.7(3)
Dy2 N84 C99 C98 -160.2(3)
Dy2 N84 C99 C100 23.2(6)
Co2 P81 O81 Dy2 33.2(5)
Co2 P81 O84 C142 -178.6(7)
Co2 P81 O85 C144 82.8(8)
Co2 P82 O82 Dy2 20.0(5)
Co2 P82 O86 C146 178.8(12)
Co2 P82 O87 C148 109.9(6)
Co2 P83 O83 Dy2 15.4(5)
Co2 P83 O88 C150 -179.9(8)
Co2 P83 O89 C152 115.3(10)
Co2 C154 C155 C156 -60.2(7)
Co2 C154 C158 C157 60.7(14)
Co2 C155 C156 C157 -61.3(7)
Co2 C156 C157 C158 -60.0(12)
Co2 C157 C158 C154 -60.5(14)
P81 O84 C142 C143 167.1(9)
P81 O85 C144 C145 173.8(8)
P82 O86 C146 C147 142.0(12)
P82 O87 C148 C149 85.7(9)
P83 O88 C150 C151 -162.1(10)
P83 O89 C152 C153 108.3(12)
O81 P81 O84 C142 -49.3(9)
O81 P81 O85 C144 -49.4(8)
O82 P82 O86 C146 -50.2(13)
O82 P82 O87 C148 -22.4(7)
O83 P83 O88 C150 -50.7(9)
O83 P83 O89 C152 -16.5(11)
O84 P81 O81 Dy2 -90.7(5)
O84 P81 O85 C144 -163.2(8)
O85 P81 O81 Dy2 163.3(4)
O85 P81 O84 C142 62.7(8)
O86 P82 O82 Dy2 -104.3(5)
O86 P82 O87 C148 -135.5(7)
O87 P82 O82 Dy2 147.6(4)
O87 P82 O86 C146 61.8(12)
O88 P83 O83 Dy2 -106.1(5)
O88 P83 O89 C152 -132.1(10)
O89 P83 O83 Dy2 143.5(5)
O89 P83 O88 C150 62.5(9)
C154 C155 C156 Co2 60.4(6)
C154 C155 C156 C157 -1.0(11)
C155 C154 C158 Co2 -60.0(8)
C155 C154 C158 C157 1(2)
C155 C156 C157 Co2 61.4(8)
C155 C156 C157 C158 1.4(16)
C156 C157 C158 Co2 59.2(9)
C156 C157 C158 C154 -1(2)
C158 C154 C155 Co2 60.4(13)
C158 C154 C155 C156 0.2(15)
N81 C81 C82 C83 2.2(5)
N81 C81 C100 C99 0.9(8)
N81 C81 C100 C126 -178.8(4)
N81 C84 C85 C86 -1.1(8)
N81 C84 C85 C101 175.9(5)
N82 C86 C87 C88 0.3(7)
N82 C89 C90 C91 6.0(8)
N82 C89 C90 C112 178.7(5)
N83 C91 C92 C93 0.1(6)
N83 C94 C95 C96 4.7(8)
N83 C94 C95 C140 179.4(4)
N84 C96 C97 C98 0.7(6)
N84 C99 C100 C81 10.2(8)
N84 C99 C100 C126 -170.0(4)
C81 N81 C84 C83 0.9(5)
C81 N81 C84 C85 -178.1(5)
C81 C82 C83 C84 -1.6(5)
C81 C100 C126 C127 -125.4(5)
C81 C100 C126 C131 55.7(7)
C82 C81 C100 C99 178.5(5)
C82 C81 C100 C126 -1.3(7)
C82 C83 C84 N81 0.5(6)
C82 C83 C84 C85 179.4(5)
C83 C84 C85 C86 -179.9(5)
C83 C84 C85 C101 -2.9(8)
C84 N81 C81 C82 -1.8(5)
C84 N81 C81 C100 176.1(4)
C84 C85 C86 N82 -9.0(8)
C84 C85 C86 C87 169.4(5)
C85 C86 C87 C88 -178.3(5)
C86 N82 C89 C88 1.7(6)
C86 N82 C89 C90 -175.0(5)
C86 C87 C88 C89 0.7(7)
C87 C88 C89 N82 -1.6(6)
C87 C88 C89 C90 175.2(5)
C88 C89 C90 C91 -170.3(5)
C88 C89 C90 C112 2.4(7)
C89 N82 C86 C85 177.4(5)
C89 N82 C86 C87 -1.3(6)
C89 C90 C91 N83 -2.7(8)
C89 C90 C91 C92 169.5(5)
C89 C90 C112 C113 -81.1(6)
C89 C90 C112 C117 103.6(6)
C90 C91 C92 C93 -173.1(5)
C90 C112 C113 C114 -174.8(5)
C90 C112 C117 C116 175.8(5)
C91 N83 C94 C93 1.8(5)
C91 N83 C94 C95 -173.1(4)
C91 C90 C112 C113 92.5(6)
C91 C90 C112 C117 -82.9(6)
C91 C92 C93 C94 1.0(6)
C92 C93 C94 N83 -1.8(6)
C92 C93 C94 C95 173.1(5)
C93 C94 C95 C96 -169.4(5)
C93 C94 C95 C140 5.4(7)
C94 N83 C91 C90 172.0(4)
C94 N83 C91 C92 -1.2(5)
C94 C95 C96 N84 -8.4(8)
C94 C95 C96 C97 168.3(5)
C95 C96 C97 C98 -176.5(5)
C96 N84 C99 C98 -1.4(5)
C96 N84 C99 C100 -177.9(4)
C96 C97 C98 C99 -1.5(6)
C97 C98 C99 N84 1.8(6)
C97 C98 C99 C100 178.4(5)
C98 C99 C100 C81 -165.8(5)
C98 C99 C100 C126 13.9(7)
C99 N84 C96 C95 177.6(5)
C99 N84 C96 C97 0.4(5)
C99 C100 C126 C127 54.8(6)
C99 C100 C126 C131 -124.1(5)
C100 C81 C82 C83 -175.7(5)
C100 C126 C127 C128 -178.2(5)
C100 C126 C131 C130 -179.4(5)
C101 C85 C86 N82 173.9(5)
C101 C85 C86 C87 -7.6(8)
C102 Si81 C103 C104 60.8(6)
C102 Si81 C103 C105 -62.4(7)
C102 Si81 C106 C107 -145.7(12)
C102 Si81 C106 C108 -30.6(11)
C102 Si81 C109 C110 -41.6(9)
C102 Si81 C109 C111 -173.9(7)
C103 Si81 C106 C107 -23.1(13)
C103 Si81 C106 C108 92.0(10)
C103 Si81 C109 C110 -156.9(7)
C103 Si81 C109 C111 70.8(8)
C106 Si81 C103 C104 -64.6(8)
C106 Si81 C103 C105 172.2(7)
C106 Si81 C109 C110 80.3(9)
C106 Si81 C109 C111 -52.0(9)
C109 Si81 C103 C104 176.8(6)
C109 Si81 C103 C105 53.6(7)
C109 Si81 C106 C107 95.2(12)
C109 Si81 C106 C108 -149.7(9)
C112 C90 C91 N83 -175.4(4)
C112 C90 C91 C92 -3.2(7)
C112 C113 C114 C115 -1.4(9)
C112 C113 C114 C118 178.6(5)
C113 C112 C117 C116 0.4(8)
C113 C114 C115 C116 1.1(8)
C113 C114 C118 C119 61.5(7)
C113 C114 C118 C120 -58.5(7)
C113 C114 C118 C121 -177.4(5)
C114 C115 C116 C117 -0.2(8)
C114 C115 C116 C122 176.1(5)
C115 C114 C118 C119 -118.5(6)
C115 C114 C118 C120 121.5(6)
C115 C114 C118 C121 2.6(8)
C115 C116 C117 C112 -0.7(8)
C115 C116 C122 C123 8.7(8)
C115 C116 C122 C124 -111.5(6)
C115 C116 C122 C125 128.3(6)
C117 C112 C113 C114 0.6(9)
C117 C116 C122 C123 -175.1(6)
C117 C116 C122 C124 64.6(7)
C117 C116 C122 C125 -55.6(7)
C118 C114 C115 C116 -178.9(5)
C122 C116 C117 C112 -177.0(5)
C126 C127 C128 C129 -2.1(8)
C126 C127 C128 C132 174.8(7)
C126 C127 C128 C232 -169.8(9)
C127 C126 C131 C130 1.8(8)
C127 C128 C129 C130 1.1(9)
C127 C128 C132 C133 60.7(10)
C127 C128 C132 C134 -58.3(10)
C127 C128 C132 C135 -177.1(8)
C127 C128 C232 C233 114.5(14)
C127 C128 C232 C234 -11.6(18)
C127 C128 C232 C235 -125.7(13)
C128 C129 C130 C131 1.2(8)
C128 C129 C130 C136 -177.9(5)
C129 C128 C132 C133 -122.6(8)
C129 C128 C132 C134 118.4(8)
C129 C128 C132 C135 -0.5(13)
C129 C128 C232 C233 -53.3(16)
C129 C128 C232 C234 -179.4(12)
C129 C128 C232 C235 66.5(15)
C129 C130 C131 C126 -2.7(8)
C129 C130 C136 C137 7.3(8)
C129 C130 C136 C138 -113.9(6)
C129 C130 C136 C139 125.7(6)
C131 C126 C127 C128 0.7(8)
C131 C130 C136 C137 -171.8(5)
C131 C130 C136 C138 67.0(7)
C131 C130 C136 C139 -53.4(7)
C132 C128 C129 C130 -175.6(7)
C136 C130 C131 C126 176.5(5)
C140 C95 C96 N84 176.7(4)
C140 C95 C96 C97 -6.5(7)
Co3 P81B O81B Dy2 8.1(14)
Co3 P81B O84B C242 -177(3)
Co3 P81B O85B C244 100(3)
Co3 P82B O82B Dy2 16.0(16)
Co3 P82B O86B C246 169(2)
Co3 P82B O87B C248 110(3)
Co3 P83B O83B Dy2 27.3(13)
Co3 P83B O88B C250 -179(3)
Co3 P83B O89B C252 88(2)
Co3 C254 C255 C256 -60(2)
Co3 C254 C258 C257 61(2)
Co3 C255 C256 C257 -61(2)
Co3 C256 C257 C258 -61.5(17)
Co3 C257 C258 C254 -61(4)
P81B O84B C242 C243 153(3)
P81B O85B C244 C245 109(4)
P82B O86B C246 C247 171(2)
P82B O87B C248 C249 109(5)
P83B O88B C250 C251 153(3)
P83B O89B C252 C253 -155(3)
O81B P81B O84B C242 -49(3)
O81B P81B O85B C244 -32(3)
O82B P82B O86B C246 -62(2)
O82B P82B O87B C248 -20(3)
O83B P83B O88B C250 -51(3)
O83B P83B O89B C252 -47(3)
O84B P81B O81B Dy2 -112.3(16)
O84B P81B O85B C244 -147(3)
O85B P81B O81B Dy2 137.4(12)
O85B P81B O84B C242 65(3)
O86B P82B O82B Dy2 -108.0(13)
O86B P82B O87B C248 -133(3)
O87B P82B O82B Dy2 142.3(15)
O87B P82B O86B C246 49(2)
O88B P83B O83B Dy2 -94.5(13)
O88B P83B O89B C252 -158(2)
O89B P83B O83B Dy2 160.3(10)
O89B P83B O88B C250 61(3)
C254 C255 C256 Co3 60(4)
C254 C255 C256 C257 -1(5)
C255 C254 C258 Co3 -62(4)
C255 C254 C258 C257 -1(6)
C255 C256 C257 Co3 62(2)
C255 C256 C257 C258 0(3)
C256 C257 C258 Co3 61(2)
C256 C257 C258 C254 0(4)
C258 C254 C255 Co3 61(4)
C258 C254 C255 C256 1(6)
Dy1 N1 C1 C2 154.4(3)
Dy1 N1 C1 C20 -29.6(7)
Dy1 N1 C4 C3 -154.0(3)
Dy1 N1 C4 C5 28.0(7)
Dy1 N2 C6 C5 -37.9(6)
Dy1 N2 C6 C7 143.1(3)
Dy1 N2 C9 C8 -142.8(4)
Dy1 N2 C9 C10 38.6(6)
Dy1 N3 C11 C10 -25.5(7)
Dy1 N3 C11 C12 156.7(4)
Dy1 N3 C14 C13 -156.7(3)
Dy1 N3 C14 C15 26.6(7)
Dy1 N4 C16 C15 -31.6(6)
Dy1 N4 C16 C17 152.8(3)
Dy1 N4 C19 C18 -152.6(3)
Dy1 N4 C19 C20 30.8(6)
Co1 P1 O1 Dy1 -15.6(4)
Co1 P1 O4 C62 -114.1(5)
Co1 P1 O5 C64 179.5(5)
Co1 P2 O2 Dy1 -22.1(4)
Co1 P2 O6 C66 -109.6(6)
Co1 P2 O7 C68 -174.8(4)
Co1 P3 O3 Dy1 -27.8(4)
Co1 P3 O8 C70 -86.2(5)
Co1 P3 O9 C72 -179.3(4)
Co1 C74 C75 C76 -61.2(4)
Co1 C74 C78 C77 61.0(5)
Co1 C75 C76 C77 -61.0(4)
Co1 C76 C77 C78 -60.0(5)
Co1 C77 C78 C74 -60.8(5)
P1 O4 C62 C63 -108.4(6)
P1 O5 C64 C65 177.5(5)
P2 O6 C66 C67 149.1(5)
P2 O7 C68 C69 -150.8(5)
P3 O8 C70 C71 -158.3(7)
P3 O9 C72 C73 -164.4(5)
O1 P1 O4 C62 18.5(6)
O1 P1 O5 C64 49.6(6)
O2 P2 O6 C66 21.9(7)
O2 P2 O7 C68 53.9(5)
O3 P3 O8 C70 46.1(6)
O3 P3 O9 C72 51.5(5)
O4 P1 O1 Dy1 -144.8(3)
O4 P1 O5 C64 -62.6(5)
O5 P1 O1 Dy1 107.0(4)
O5 P1 O4 C62 132.9(5)
O6 P2 O2 Dy1 -148.6(3)
O6 P2 O7 C68 -58.9(5)
O7 P2 O2 Dy1 102.7(4)
O7 P2 O6 C66 136.7(6)
O8 P3 O3 Dy1 -158.2(3)
O8 P3 O9 C72 -60.6(5)
O9 P3 O3 Dy1 95.7(4)
O9 P3 O8 C70 160.2(5)
N1 C1 C2 C3 0.8(6)
N1 C1 C20 C19 -2.2(8)
N1 C1 C20 C46 -177.2(4)
N1 C4 C5 C6 4.9(8)
N1 C4 C5 C21 -177.9(5)
N2 C6 C7 C8 -0.5(6)
N2 C9 C10 C11 1.6(8)
N2 C9 C10 C32 179.2(5)
N3 C11 C12 C13 0.3(7)
N3 C14 C15 C16 6.3(8)
N3 C14 C15 C60 -178.1(5)
N4 C16 C17 C18 1.6(6)
N4 C19 C20 C1 1.8(8)
N4 C19 C20 C46 176.7(4)
C1 N1 C4 C3 2.2(6)
C1 N1 C4 C5 -175.9(5)
C1 C2 C3 C4 0.6(6)
C1 C20 C46 C47 -85.0(7)
C1 C20 C46 C51 92.0(7)
C2 C1 C20 C19 173.1(5)
C2 C1 C20 C46 -1.9(7)
C2 C3 C4 N1 -1.7(6)
C2 C3 C4 C5 176.4(5)
C3 C4 C5 C6 -172.9(5)
C3 C4 C5 C21 4.3(7)
C4 N1 C1 C2 -1.8(5)
C4 N1 C1 C20 174.1(5)
C4 C5 C6 N2 0.9(8)
C4 C5 C6 C7 179.7(5)
C5 C6 C7 C8 -179.4(5)
C6 N2 C9 C8 1.9(5)
C6 N2 C9 C10 -176.8(5)
C6 C7 C8 C9 1.6(6)
C7 C8 C9 N2 -2.2(6)
C7 C8 C9 C10 176.4(5)
C8 C9 C10 C11 -176.8(5)
C8 C9 C10 C32 0.7(8)
C9 N2 C6 C5 178.1(5)
C9 N2 C6 C7 -0.9(5)
C9 C10 C11 N3 -9.5(9)
C9 C10 C11 C12 168.0(5)
C9 C10 C32 C33 -56.5(7)
C9 C10 C32 C37 123.2(6)
C10 C11 C12 C13 -177.5(5)
C10 C32 C33 C34 177.2(5)
C10 C32 C37 C36 180.0(5)
C11 N3 C14 C13 -0.5(6)
C11 N3 C14 C15 -177.2(5)
C11 C10 C32 C33 121.4(6)
C11 C10 C32 C37 -59.0(7)
C11 C12 C13 C14 -0.6(7)
C12 C13 C14 N3 0.7(6)
C12 C13 C14 C15 177.4(5)
C13 C14 C15 C16 -169.9(5)
C13 C14 C15 C60 5.6(7)
C14 N3 C11 C10 177.9(5)
C14 N3 C11 C12 0.1(6)
C14 C15 C16 N4 -3.5(8)
C14 C15 C16 C17 171.6(5)
C15 C16 C17 C18 -174.1(5)
C16 N4 C19 C18 2.8(5)
C16 N4 C19 C20 -173.8(5)
C16 C17 C18 C19 0.2(6)
C17 C18 C19 N4 -1.8(6)
C17 C18 C19 C20 174.7(5)
C18 C19 C20 C1 -174.3(5)
C18 C19 C20 C46 0.7(7)
C19 N4 C16 C15 173.0(5)
C19 N4 C16 C17 -2.6(5)
C19 C20 C46 C47 99.5(6)
C19 C20 C46 C51 -83.5(7)
C20 C1 C2 C3 -175.2(5)
C20 C46 C47 C48 178.7(6)
C20 C46 C51 C50 -179.3(5)
C21 C5 C6 N2 -176.3(5)
C21 C5 C6 C7 2.5(7)
C22 Si1 C23 C24 49.6(6)
C22 Si1 C23 C25 -73.0(6)
C22 Si1 C29A C30A 26.7(15)
C22 Si1 C29A C31A -100.0(11)
C23 Si1 C29A C30A 149.4(13)
C23 Si1 C29A C31A 22.7(14)
C26 Si1 C23 C24 165.5(5)
C26 Si1 C23 C25 42.9(6)
C26 Si1 C29A C30A -86.7(15)
C26 Si1 C29A C31A 146.6(11)
C29 Si1 C23 C24 -60.5(7)
C29 Si1 C23 C25 177.0(7)
C32 C10 C11 N3 172.9(5)
C32 C10 C11 C12 -9.6(8)
C32 C33 C34 C35 3.1(8)
C32 C33 C34 C38 -177.2(5)
C33 C32 C37 C36 -0.4(9)
C33 C34 C35 C36 -1.1(9)
C33 C34 C38 C39 46.6(7)
C33 C34 C38 C40 -72.2(6)
C33 C34 C38 C41 167.0(5)
C34 C35 C36 C37 -1.5(9)
C34 C35 C36 C42 -178.0(6)
C35 C34 C38 C39 -133.8(6)
C35 C34 C38 C40 107.4(6)
C35 C34 C38 C41 -13.4(8)
C35 C36 C37 C32 2.3(9)
C35 C36 C42 C43 -8.4(10)
C35 C36 C42 C44 -131.3(7)
C35 C36 C42 C45 111.0(7)
C37 C32 C33 C34 -2.5(9)
C37 C36 C42 C43 175.2(6)
C37 C36 C42 C44 52.3(8)
C37 C36 C42 C45 -65.4(8)
C38 C34 C35 C36 179.3(6)
C42 C36 C37 C32 178.9(6)
C46 C47 C48 C49 0.4(10)
C46 C47 C48 C52 -172.5(8)
C46 C47 C48 C52A 163.3(14)
C47 C46 C51 C50 -2.3(9)
C47 C48 C49 C50 -2.1(10)
C47 C48 C52 C53 -118.9(9)
C47 C48 C52 C54 123.0(9)
C47 C48 C52 C55 2.2(14)
C47 C48 C52A C53A -90(2)
C47 C48 C52A C54A 150.8(15)
C47 C48 C52A C55A 35(3)
C48 C49 C50 C51 1.5(10)
C48 C49 C50 C56 -176.9(6)
C49 C48 C52 C53 68.2(11)
C49 C48 C52 C54 -49.8(12)
C49 C48 C52 C55 -170.6(9)
C49 C48 C52A C53A 72(2)
C49 C48 C52A C54A -47(2)
C49 C48 C52A C55A -162.7(19)
C49 C50 C51 C46 0.7(9)
C49 C50 C56 C57 -7.1(9)
C49 C50 C56 C58 112.9(7)
C49 C50 C56 C59 -126.7(7)
C51 C46 C47 C48 1.7(10)
C51 C50 C56 C57 174.5(6)
C51 C50 C56 C58 -65.5(7)
C51 C50 C56 C59 54.8(8)
C52 C48 C49 C50 171.1(8)
C56 C50 C51 C46 179.2(6)
C60 C15 C16 N4 -179.0(4)
C60 C15 C16 C17 -3.9(7)
C74 C75 C76 Co1 61.0(4)
C74 C75 C76 C77 0.0(6)
C75 C74 C78 Co1 -59.4(4)
C75 C74 C78 C77 1.5(7)
C75 C76 C77 Co1 60.9(4)
C75 C76 C77 C78 0.9(7)
C76 C77 C78 Co1 59.3(5)
C76 C77 C78 C74 -1.5(8)
C78 C74 C75 Co1 60.2(5)
C78 C74 C75 C76 -0.9(7)
C29A Si1 C23 C24 -75.4(8)
C29A Si1 C23 C25 162.1(7)
C52A C48 C49 C50 -164.0(15)
C232 C128 C129 C130 169.7(9)
C206 Si81 C103 C104 -47.6(10)
C206 Si81 C103 C105 -170.8(10)
C206 Si81 C109 C110 81.6(12)
C206 Si81 C109 C111 -50.7(13)

loop_
_twin_individual_id
_twin_individual_mass_fraction_refined
1 0.9615(5)
2 0.0385(5)
